data_7710912
loop_
_publ_author_name
'Siddique, Rashid G.'
'Arachchige, Kasun'
'AL-Fayaad, Hydar'
'McMurtrie, John C.'
'Clegg, Jack Kay'

_publ_section_title
;
 Sterics and metal-ion radius control the self-assembly of [M2L3]
 helicates
;
_journal_name_full 'Dalton Transactions'
_journal_paper_doi 10.1039/D2DT02241A
_journal_year 2022
_chemical_formula_moiety 'C90 H54 N12 Zn2, 4[ClO4], 7.5[CH3CN], 6[H2O]'
_chemical_formula_sum 'C105 H88.5 N19.5 O22 Zn2'
_chemical_formula_weight 2248.49
_space_group_crystal_system monoclinic
_space_group_IT_number 14
_space_group_name_Hall '-P 2ybc'
_space_group_name_H-M_alt 'P 1 21/c 1'
_atom_sites_solution_hydrogens geom
_atom_sites_solution_primary dual
_audit_creation_date 2021-10-11
_audit_creation_method
;
Olex2 1.3
(compiled 2020.11.12 svn.r5f609507 for OlexSys, GUI svn.r6272)
;
_audit_update_record
;
2022-06-02 deposited with the CCDC.	2022-08-02 downloaded from the CCDC.
;
_cell_angle_alpha 90
_cell_angle_beta 90.67(3)
_cell_angle_gamma 90
_cell_formula_units_Z 8
_cell_length_a 32.060(6)
_cell_length_b 15.235(3)
_cell_length_c 45.929(9)
_cell_measurement_reflns_used 311386
_cell_measurement_temperature 100(2)
_cell_measurement_theta_max 26.372
_cell_measurement_theta_min 1.097
_cell_volume 22432(8)
_computing_cell_refinement 'XDS (Kabsch, 1993)'
_computing_data_collection 'AS QEGUI'
_computing_data_reduction 'XDS (Kabsch, 1993)'
_computing_molecular_graphics 'Olex2 1.3 (Dolomanov et al., 2009)'
_computing_publication_material 'Olex2 1.3 (Dolomanov et al., 2009)'
_computing_structure_refinement 'SHELXL 2018/3 (Sheldrick, 2015)'
_computing_structure_solution 'SHELXT 2014/5 (Sheldrick, 2014)'
_diffrn_ambient_temperature 100(2)
_diffrn_measured_fraction_theta_full 0.929
_diffrn_measured_fraction_theta_max 0.929
_diffrn_measurement_device_type 'Dectris Eiger 16M'
_diffrn_measurement_method 'Omega Scan'
_diffrn_radiation_monochromator 'Silicon Double Crystal'
_diffrn_radiation_source 'MX2 Beamline Australian Synchrotron'
_diffrn_radiation_type synchrotron
_diffrn_radiation_wavelength 0.7108
_diffrn_reflns_av_R_equivalents 0.0951
_diffrn_reflns_av_unetI/netI 0.0457
_diffrn_reflns_Laue_measured_fraction_full 0.929
_diffrn_reflns_Laue_measured_fraction_max 0.929
_diffrn_reflns_limit_h_max 35
_diffrn_reflns_limit_h_min -35
_diffrn_reflns_limit_k_max 18
_diffrn_reflns_limit_k_min -18
_diffrn_reflns_limit_l_max 55
_diffrn_reflns_limit_l_min -55
_diffrn_reflns_number 275661
_diffrn_reflns_point_group_measured_fraction_full 0.929
_diffrn_reflns_point_group_measured_fraction_max 0.929
_diffrn_reflns_theta_full 25.220
_diffrn_reflns_theta_max 25.220
_diffrn_reflns_theta_min 2.040
_diffrn_source Synchrotron
_exptl_absorpt_coefficient_mu 0.599
_exptl_absorpt_correction_type multi-scan
_exptl_absorpt_process_details 'XDS (Kabsch, 1993)'
_exptl_crystal_colour colourless
_exptl_crystal_colour_primary colourless
_exptl_crystal_density_diffrn 1.332
_exptl_crystal_description prism
_exptl_crystal_F_000 9276
_exptl_crystal_size_max 0.09
_exptl_crystal_size_mid 0.07
_exptl_crystal_size_min 0.05
_exptl_transmission_factor_max 26.372
_exptl_transmission_factor_min 1.097
_refine_diff_density_max 1.278
_refine_diff_density_min -1.227
_refine_diff_density_rms 0.175
_refine_ls_extinction_method none
_refine_ls_goodness_of_fit_ref 1.107
_refine_ls_hydrogen_treatment constr
_refine_ls_matrix_type full
_refine_ls_number_parameters 1873
_refine_ls_number_reflns 37610
_refine_ls_number_restraints 6
_refine_ls_restrained_S_all 1.107
_refine_ls_R_factor_all 0.1654
_refine_ls_R_factor_gt 0.1482
_refine_ls_shift/su_max 0.001
_refine_ls_shift/su_mean 0.000
_refine_ls_structure_factor_coef Fsqd
_refine_ls_weighting_details 'w=1/[\s^2^(Fo^2^)+(0.2000P)^2^+200.0000P] where P=(Fo^2^+2Fc^2^)/3'
_refine_ls_weighting_scheme calc
_refine_ls_wR_factor_gt 0.3990
_refine_ls_wR_factor_ref 0.4126
_reflns_Friedel_coverage 0.000
_reflns_number_gt 28889
_reflns_number_total 37610
_reflns_threshold_expression 'I > 2\s(I)'
_cod_data_source_file d2dt02241a2.cif
_cod_data_source_block p21c_a
_cod_depositor_comments
;
The following automatic conversions were performed:

data item '_exptl_absorpt_correction_type' value 'Multi-Scan' was
changed to 'multi-scan' in accordance with the
/home/data/users/saulius/crontab/automatic-downloads/rss-feeds/RSC/lib/dictionaries/cif_core.dic
dictionary named 'cif_core.dic' version 2.4.2 last updated on
2011-04-26.

Automatic conversion script
Id: cif_fix_values 7556 2019-12-06 15:28:31Z antanas 

2024-11-09
Z value and formula fixed to values more according to usual
chemical conventions.                 miguel
;
_cod_original_formula_sum 'C210 H178 Cl8 N39 O44 Zn4'
_cod_original_formula_weight 4496.98
_cod_original_formula_units_Z 4
_cod_database_code 7710912
_shelx_shelxl_version_number 2018/3
_shelx_space_group_comment
;
The symmetry employed for this shelxl refinement is uniquely defined
by the following loop, which should always be used as a source of
symmetry information in preference to the above space-group names.
They are only intended as comments.
;
_shelx_estimated_absorpt_t_max 0.965
_shelx_estimated_absorpt_t_min 0.932
_olex2_refinement_description
;
1. Fixed Uiso
 At 1.2 times of:
  All C(H) groups
2. Uiso/Uaniso restraints and constraints
Uanis(N10) \\sim Ueq: with sigma of 0.0001 and sigma for terminal atoms of
0.00005
3.a Aromatic/amide H refined with riding coordinates:
 C167(H167), C27(H27), C100(H100), C23(H23), C70(H70), C143(H143), C78(H78),
 C40(H40), C157(H157), C158(H158), C160(H160), C37(H37), C24(H24), C22(H22),
 C83(H83), C144(H144), C17(H17), C172(H172), C135(H135), C75(H75), C84(H84),
 C62(H62), C53(H53), C7(H7), C52(H52), C112(H112), C31(H31), C114(H114),
 C107(H107), C38(H38), C32(H32), C102(H102), C61(H61), C68(H68), C54(H54),
 C94(H94), C12(H12), C45(H45), C162(H162), C113(H113), C64(H64), C82(H82),
 C147(H147), C91(H91), C67(H67), C142(H142), C98(H98), C127(H127), C97(H97),
 C10(H10), C150(H150), C4(H4), C63(H63), C130(H130), C138(H138), C8(H8),
 C120(H120), C48(H48), C0AA(H0AA), C92(H92), C128(H128), C173(H173), C90(H90),
 C154(H154), C28(H28), C149(H149), C151(H151), C152(H152), C119(H119), C60(H60),
  C148(H148), C177(H177), C124(H124), C1(H1), C34(H34), C174(H174), C123(H123),
 C59(H59), C93(H93), C57(H57), C33(H33), C118(H118), C2(H2), C121(H121),
 C153(H153), C30(H30), C3(H3), C89(H89), C58(H58), C122(H122), C87(H87),
 C117(H117), C180(H180), C179(H179), C88(H88), C178(H178)
3.b :
 C110(H110), C165(H165), C170(H170), C80(H80), C15(H15), C74(H74), C105(H105),
 C44(H44), C134(H134), C140(H140), C20(H20), C50(H50)
;
_smtbx_masks_special_details
;
A solvent mask was calculated and 3366 electrons were 
found in a volume of 11111\%A^3^ in 2 voids per unit cell. 
This is consistent with the presence of 
8[ClO4], 15[CH3CN], 12[H2O] per Asymmetric Unit 
which account for 2888 electrons 
per unit cell.
;
_smtbx_masks_void_probe_radius 1.2
_smtbx_masks_void_truncation_radius 1.2
_olex2_submission_special_instructions 'No special instructions were received'

loop_
_space_group_symop_operation_xyz
'x, y, z'
'-x, y+1/2, -z+1/2'
'-x, -y, -z'
'x, -y-1/2, z-1/2'

loop_
_atom_site_label
_atom_site_type_symbol
_atom_site_fract_x
_atom_site_fract_y
_atom_site_fract_z
_atom_site_U_iso_or_equiv
_atom_site_adp_type
_atom_site_occupancy
_atom_site_site_symmetry_order
_atom_site_calc_flag
_atom_site_refinement_flags_posn
_atom_site_refinement_flags_adp
_atom_site_refinement_flags_occupancy
_atom_site_disorder_assembly
_atom_site_disorder_group
Zn3 Zn 0.90993(3) 0.10466(7) 0.79119(2) 0.0400(3) Uani 1 1 d . . . . .
Zn1 Zn 0.58727(3) 1.20465(6) 0.79356(2) 0.0409(3) Uani 1 1 d . . . . .
Zn4 Zn 0.90143(3) 0.30035(7) 0.53440(2) 0.0434(3) Uani 1 1 d . . . . .
Zn2 Zn 0.61898(3) 0.98024(7) 0.54116(2) 0.0441(3) Uani 1 1 d . . . . .
N6 N 0.5945(2) 1.0697(4) 0.77934(15) 0.0328(15) Uani 1 1 d . . . . .
N2 N 0.5380(2) 1.2282(4) 0.76111(16) 0.0381(16) Uani 1 1 d . . . . .
N19 N 0.9368(2) 0.3687(5) 0.56916(15) 0.0441(18) Uani 1 1 d . . . . .
N12 N 0.5821(2) 0.9099(4) 0.57283(17) 0.0384(16) Uani 1 1 d . . . . .
N13 N 0.9678(2) 0.1198(5) 0.81611(17) 0.0433(18) Uani 1 1 d . . . . .
N16 N 0.9606(2) 0.0740(5) 0.76006(16) 0.0423(17) Uani 1 1 d . . . . .
N14 N 0.8683(2) 0.1655(5) 0.82191(15) 0.0421(17) Uani 1 1 d . . . . .
N3 N 0.6361(3) 1.2449(5) 0.76445(17) 0.0470(19) Uani 1 1 d . . . . .
N9 N 0.5935(3) 1.1064(5) 0.55587(16) 0.0442(18) Uani 1 1 d . . . . .
N21 N 0.8471(2) 0.2984(5) 0.56205(15) 0.0429(17) Uani 1 1 d . . . . .
N17 N 0.8641(3) 0.0569(5) 0.76001(16) 0.0494(19) Uani 1 1 d . . . . .
N4 N 0.6282(3) 1.1509(5) 0.82702(18) 0.050(2) Uani 1 1 d . . . . .
N8 N 0.5660(2) 0.9375(5) 0.51705(17) 0.0441(17) Uani 1 1 d . . . . .
N15 N 0.9068(2) 0.2388(5) 0.77653(16) 0.0408(17) Uani 1 1 d . . . . .
N10 N 0.6723(2) 0.9892(5) 0.57058(15) 0.0383(13) Uani 1 1 d . U . . .
N11 N 0.6596(2) 0.8732(5) 0.52791(17) 0.0431(17) Uani 1 1 d . . . . .
N5 N 0.5293(3) 1.1873(5) 0.81691(17) 0.050(2) Uani 1 1 d . . . . .
N1 N 0.6007(2) 1.3388(5) 0.80556(18) 0.0449(18) Uani 1 1 d . . . . .
C168 C 0.9646(3) 0.3554(5) 0.69868(19) 0.0386(19) Uani 1 1 d . . . . .
C145 C 0.9994(3) 0.0819(6) 0.7700(2) 0.042(2) Uani 1 1 d . . . . .
N18 N 0.8975(3) -0.0258(5) 0.80525(17) 0.0467(18) Uani 1 1 d . . . . .
C18 C 0.5164(2) 1.1643(5) 0.63291(17) 0.0317(17) Uani 1 1 d . . . . .
N23 N 0.8834(3) 0.2085(6) 0.50070(17) 0.057(2) Uani 1 1 d . . . . .
N24 N 0.9207(2) 0.1712(5) 0.55092(15) 0.0412(17) Uani 1 1 d . . . . .
C167 C 0.9728(3) 0.3703(6) 0.66932(19) 0.042(2) Uani 1 1 d . . . . .
H167 H 1.000040 0.358475 0.662369 0.050 Uiso 1 1 calc R U . . .
C26 C 0.4933(4) 1.1975(6) 0.8012(2) 0.054(3) Uani 1 1 d . . . . .
C161 C 0.9244(3) 0.3745(5) 0.70955(18) 0.0356(18) Uani 1 1 d . . . . .
C159 C 0.9118(3) 0.3510(6) 0.7397(2) 0.045(2) Uani 1 1 d . . . . .
N20 N 0.8648(2) 0.4090(5) 0.52006(18) 0.0469(18) Uani 1 1 d . . . . .
C141 C 0.9874(3) 0.0549(5) 0.71123(19) 0.0363(18) Uani 1 1 d . . . . .
C77 C 0.5413(3) 0.9408(5) 0.7019(2) 0.0395(19) Uani 1 1 d . . . . .
C25 C 0.5000(3) 1.2199(5) 0.77004(19) 0.0367(19) Uani 1 1 d . . . . .
C27 C 0.4554(3) 1.1810(6) 0.8136(2) 0.043(2) Uani 1 1 d . . . . .
H27 H 0.430591 1.184411 0.802089 0.052 Uiso 1 1 calc R U . . .
C100 C 0.8494(3) 0.1017(6) 0.73654(19) 0.042(2) Uani 1 1 d . . . . .
H100 H 0.855582 0.162511 0.735331 0.051 Uiso 1 1 calc R U . . .
C23 C 0.4729(3) 1.2365(6) 0.7207(2) 0.046(2) Uani 1 1 d . . . . .
H23 H 0.450582 1.238707 0.706983 0.056 Uiso 1 1 calc R U . . .
C70 C 0.5895(3) 0.9117(5) 0.60223(18) 0.0372(19) Uani 1 1 d . . . . .
H70 H 0.615269 0.934882 0.609217 0.045 Uiso 1 1 calc R U . . .
C6 C 0.6073(3) 1.1772(5) 0.53943(18) 0.040(2) Uani 1 1 d . . . . .
C21 C 0.5145(3) 1.2419(5) 0.71194(19) 0.041(2) Uani 1 1 d . . . . .
C143 C 1.0280(3) 0.0610(6) 0.7229(2) 0.050(2) Uani 1 1 d . . . . .
H143 H 1.051326 0.057998 0.710427 0.060 Uiso 1 1 calc R U . . .
C69 C 0.5606(3) 0.8806(6) 0.62247(19) 0.045(2) Uani 1 1 d . . . . .
C146 C 1.0040(3) 0.1021(5) 0.8023(2) 0.044(2) Uani 1 1 d . . . . .
C169 C 0.9978(3) 0.3240(6) 0.71692(19) 0.0405(19) Uani 1 1 d . . . . .
C76 C 0.5806(3) 0.9262(5) 0.7148(2) 0.042(2) Uani 1 1 d . . . . .
C78 C 0.5364(3) 0.9237(6) 0.67166(19) 0.0397(19) Uani 1 1 d . . . . .
H78 H 0.510047 0.936541 0.663023 0.048 Uiso 1 1 calc R U . . .
C66 C 0.5454(3) 0.8805(5) 0.5628(2) 0.042(2) Uani 1 1 d . . . . .
C111 C 0.8119(3) 0.2584(6) 0.60538(19) 0.041(2) Uani 1 1 d . . . . .
C81 C 0.5909(3) 0.9503(5) 0.74475(18) 0.0352(18) Uani 1 1 d . . . . .
C40 C 0.6518(3) 1.2001(5) 0.7426(2) 0.047(2) Uani 1 1 d . . . . .
H40 H 0.644957 1.139560 0.741256 0.056 Uiso 1 1 calc R U . . .
C71 C 0.5661(3) 0.8906(5) 0.65412(18) 0.042(2) Uani 1 1 d . . . . .
N7 N 0.6427(3) 1.0737(6) 0.50927(17) 0.054(2) Uani 1 1 d . . . . .
C108 C 0.8082(3) 0.2037(7) 0.68652(19) 0.047(2) Uani 1 1 d . . . . .
C156 C 0.8819(3) 0.2959(7) 0.79259(19) 0.044(2) Uani 1 1 d . . . . .
N22 N 0.9576(3) 0.3402(7) 0.51364(17) 0.056(2) Uani 1 1 d . . . . .
C11 C 0.5483(3) 1.2142(5) 0.6209(2) 0.042(2) Uani 1 1 d . . . . .
C157 C 0.8718(3) 0.3792(7) 0.7831(2) 0.050(2) Uani 1 1 d . . . . .
H157 H 0.854461 0.416058 0.794423 0.060 Uiso 1 1 calc R U . . .
C155 C 0.8627(3) 0.2535(6) 0.81843(19) 0.043(2) Uani 1 1 d . . . . .
C19 C 0.4921(3) 1.0991(6) 0.6158(2) 0.042(2) Uani 1 1 d . . . . .
C158 C 0.8869(3) 0.4077(6) 0.75739(19) 0.043(2) Uani 1 1 d . . . . .
H158 H 0.880902 0.465627 0.750969 0.052 Uiso 1 1 calc R U . . .
C160 C 0.9211(3) 0.2693(6) 0.75181(17) 0.0358(18) Uani 1 1 d . . . . .
H160 H 0.939310 0.232312 0.741220 0.043 Uiso 1 1 calc R U . . .
C106 C 0.8115(3) 0.2028(7) 0.63348(19) 0.043(2) Uani 1 1 d . . . . .
C37 C 0.6763(3) 1.3697(5) 0.7487(2) 0.044(2) Uani 1 1 d . . . . .
H37 H 0.685429 1.428232 0.751941 0.053 Uiso 1 1 calc R U . . .
C24 C 0.4658(3) 1.2279(6) 0.74972(19) 0.0396(19) Uani 1 1 d . . . . .
H24 H 0.437985 1.227191 0.756601 0.048 Uiso 1 1 calc R U . . .
C136 C 0.9789(3) 0.0543(5) 0.67966(19) 0.0371(18) Uani 1 1 d . . . . .
C171 C 0.9536(3) 0.4058(6) 0.6187(2) 0.042(2) Uani 1 1 d . . . . .
C22 C 0.5461(3) 1.2419(5) 0.73240(19) 0.042(2) Uani 1 1 d . . . . .
H22 H 0.574046 1.251620 0.726446 0.051 Uiso 1 1 calc R U . . .
C51 C 0.7043(3) 1.0329(6) 0.6165(2) 0.047(2) Uani 1 1 d . . . . .
C83 C 0.6159(3) 0.9029(5) 0.7629(2) 0.044(2) Uani 1 1 d . . . . .
H83 H 0.623223 0.845012 0.757125 0.053 Uiso 1 1 calc R U . . .
C46 C 0.7005(3) 1.0867(6) 0.6427(3) 0.053(3) Uani 1 1 d . . . . .
C115 C 0.8185(3) 0.3629(7) 0.55753(18) 0.043(2) Uani 1 1 d . . . . .
C166 C 0.9436(3) 0.4011(6) 0.6502(2) 0.046(2) Uani 1 1 d . . . . .
C116 C 0.8288(3) 0.4253(5) 0.53318(19) 0.044(2) Uani 1 1 d . . . . .
C144 C 1.0342(3) 0.0713(7) 0.7530(2) 0.049(2) Uani 1 1 d . . . . .
H144 H 1.061442 0.071025 0.761430 0.059 Uiso 1 1 calc R U . . .
C96 C 0.8523(3) -0.0303(7) 0.7628(2) 0.045(2) Uani 1 1 d . . . . .
C17 C 0.5056(3) 1.1769(6) 0.6625(2) 0.044(2) Uani 1 1 d . . . . .
H17 H 0.483753 1.143030 0.670699 0.053 Uiso 1 1 calc R U . . .
C172 C 0.9267(3) 0.3771(5) 0.59685(19) 0.0370(18) Uani 1 1 d . . . . .
H172 H 0.899033 0.362436 0.602157 0.044 Uiso 1 1 calc R U . . .
C135 C 1.0031(3) 0.1106(6) 0.6607(2) 0.046(2) Uani 1 1 d . . . . .
H135 H 1.026097 0.142843 0.668306 0.055 Uiso 1 1 calc R U . . .
C129 C 0.9461(3) 0.0759(6) 0.58865(19) 0.0388(19) Uani 1 1 d . . . . .
C164 C 0.8705(3) 0.4640(6) 0.6438(2) 0.049(2) Uani 1 1 d . . . . .
C47 C 0.6898(3) 1.1758(5) 0.6416(2) 0.045(2) Uani 1 1 d . . . . .
C104 C 0.8272(3) 0.0578(8) 0.6083(2) 0.057(3) Uani 1 1 d . . . . .
C75 C 0.6124(3) 0.8885(5) 0.69790(19) 0.0392(19) Uani 1 1 d . . . . .
H75 H 0.638680 0.875530 0.706677 0.047 Uiso 1 1 calc R U . . .
C5 C 0.6333(3) 1.1605(6) 0.5140(2) 0.044(2) Uani 1 1 d . . . . .
C84 C 0.6315(3) 0.9335(6) 0.7892(2) 0.053(3) Uani 1 1 d . . . . .
H84 H 0.647950 0.897433 0.801747 0.064 Uiso 1 1 calc R U . . .
C62 C 0.5276(3) 0.9128(7) 0.47265(18) 0.048(2) Uani 1 1 d . . . . .
H62 H 0.522676 0.925229 0.452634 0.057 Uiso 1 1 calc R U . . .
C42 C 0.6998(3) 1.0921(7) 0.6957(2) 0.047(2) Uani 1 1 d . . . . .
C53 C 0.7343(3) 0.9677(7) 0.6127(3) 0.060(3) Uani 1 1 d . . . . .
H53 H 0.756152 0.961288 0.626683 0.072 Uiso 1 1 calc R U . . .
C72 C 0.6059(3) 0.8703(5) 0.66867(18) 0.0367(18) Uani 1 1 d . . . . .
C163 C 0.9038(3) 0.4225(6) 0.66048(17) 0.0359(18) Uani 1 1 d . . . . .
C36 C 0.6485(3) 1.3338(5) 0.7674(2) 0.043(2) Uani 1 1 d . . . . .
C110 C 0.7932(4) 0.3005(7) 0.7333(2) 0.060(3) Uani 1 1 d . . . . .
H110 H 0.787938 0.337732 0.749460 0.072 Uiso 1 1 calc R U . . .
C7 C 0.5948(3) 1.2599(6) 0.5474(2) 0.049(2) Uani 1 1 d . . . . .
H7 H 0.599999 1.308174 0.534891 0.059 Uiso 1 1 calc R U . . .
C79 C 0.5062(3) 0.9719(5) 0.7179(2) 0.040(2) Uani 1 1 d . . . . .
C132 C 0.9925(3) 0.1168(6) 0.6320(2) 0.046(2) Uani 1 1 d . . . . .
C101 C 0.8187(3) 0.1133(6) 0.6870(2) 0.0397(19) Uani 1 1 d . . . . .
C39 C 0.6774(3) 1.2344(6) 0.7214(2) 0.044(2) Uani 1 1 d . . . . .
C41 C 0.6888(3) 1.1823(6) 0.6946(2) 0.042(2) Uani 1 1 d . . . . .
C52 C 0.6741(3) 1.0419(7) 0.5944(2) 0.047(2) Uani 1 1 d . . . . .
H52 H 0.653974 1.087250 0.596126 0.057 Uiso 1 1 calc R U . . .
C112 C 0.8416(3) 0.2440(6) 0.58558(18) 0.0394(19) Uani 1 1 d . . . . .
H112 H 0.859404 0.194590 0.587916 0.047 Uiso 1 1 calc R U . . .
C31 C 0.5797(3) 1.3802(6) 0.82733(19) 0.043(2) Uani 1 1 d . . . . .
H31 H 0.556811 1.352146 0.836452 0.051 Uiso 1 1 calc R U . . .
C43 C 0.7072(3) 1.0476(7) 0.7225(2) 0.057(3) Uani 1 1 d . . . . .
C73 C 0.6403(3) 0.8290(6) 0.6531(2) 0.052(2) Uani 1 1 d . . . . .
C65 C 0.5380(3) 0.8869(6) 0.5314(2) 0.044(2) Uani 1 1 d . . . . .
C114 C 0.7874(3) 0.3801(6) 0.5776(2) 0.048(2) Uani 1 1 d . . . . .
H114 H 0.769235 0.428801 0.574841 0.058 Uiso 1 1 calc R U . . .
C107 C 0.8044(3) 0.2452(7) 0.65914(19) 0.045(2) Uani 1 1 d . . . . .
H107 H 0.796432 0.305232 0.658526 0.054 Uiso 1 1 calc R U . . .
C38 C 0.6923(3) 1.3223(5) 0.7244(2) 0.049(2) Uani 1 1 d . . . . .
H38 H 0.711438 1.347551 0.711171 0.059 Uiso 1 1 calc R U . . .
C165 C 0.8437(3) 0.4954(7) 0.6301(2) 0.053(2) Uani 1 1 d . . . . .
H165 H 0.821833 0.521149 0.618883 0.063 Uiso 1 1 calc R U . . .
C16 C 0.5266(3) 1.2381(6) 0.67949(18) 0.045(2) Uani 1 1 d . . . . .
C86 C 0.6405(3) 1.0679(6) 0.8226(2) 0.048(2) Uani 1 1 d . . . . .
C32 C 0.5920(4) 1.4631(8) 0.8359(3) 0.068(3) Uani 1 1 d . . . . .
H32 H 0.578969 1.489252 0.852250 0.082 Uiso 1 1 calc R U . . .
C102 C 0.8256(3) 0.0714(8) 0.66055(19) 0.051(2) Uani 1 1 d . . . . .
H102 H 0.833556 0.011392 0.660669 0.062 Uiso 1 1 calc R U . . .
C61 C 0.5605(3) 0.9499(7) 0.4883(2) 0.049(2) Uani 1 1 d . . . . .
H61 H 0.579850 0.985715 0.478281 0.058 Uiso 1 1 calc R U . . .
C103 C 0.8213(3) 0.1136(6) 0.63443(19) 0.041(2) Uani 1 1 d . . . . .
C68 C 0.5232(3) 0.8455(6) 0.6109(2) 0.047(2) Uani 1 1 d . . . . .
H68 H 0.503022 0.822342 0.623747 0.056 Uiso 1 1 calc R U . . .
C54 C 0.7327(3) 0.9119(7) 0.5887(2) 0.057(3) Uani 1 1 d . . . . .
H54 H 0.752002 0.865012 0.586695 0.068 Uiso 1 1 calc R U . . .
C175 C 0.9758(3) 0.3947(7) 0.5604(2) 0.049(2) Uani 1 1 d . . . . .
C133 C 1.0185(3) 0.1701(7) 0.6136(2) 0.052(2) Uani 1 1 d . . . . .
C170 C 1.0289(3) 0.2974(7) 0.7306(2) 0.053(3) Uani 1 1 d . . . . .
H170 H 1.052769 0.277037 0.741028 0.064 Uiso 1 1 calc R U . . .
C94 C 0.8594(4) -0.1608(8) 0.7963(2) 0.068(3) Uani 1 1 d . . . . .
H94 H 0.839084 -0.191063 0.784916 0.082 Uiso 1 1 calc R U . . .
C12 C 0.5674(3) 1.2781(4) 0.6389(2) 0.042(2) Uani 1 1 d . . . . .
H12 H 0.588696 1.313897 0.630949 0.050 Uiso 1 1 calc R U . . .
C9 C 0.5636(3) 1.2056(5) 0.5914(2) 0.0403(19) Uani 1 1 d . . . . .
C13 C 0.5566(3) 1.2909(5) 0.6677(2) 0.043(2) Uani 1 1 d . . . . .
C139 C 0.9262(3) -0.0646(7) 0.6837(2) 0.052(2) Uani 1 1 d . . . . .
C45 C 0.7073(3) 1.0481(6) 0.6697(2) 0.050(2) Uani 1 1 d . . . . .
H45 H 0.717396 0.989478 0.670489 0.060 Uiso 1 1 calc R U . . .
C80 C 0.4754(3) 0.9959(6) 0.7299(2) 0.045(2) Uani 1 1 d . . . . .
H80 H 0.450877 1.014940 0.739475 0.053 Uiso 1 1 calc R U . . .
C162 C 0.8942(3) 0.4074(6) 0.69117(19) 0.043(2) Uani 1 1 d . . . . .
H162 H 0.867215 0.420218 0.698309 0.051 Uiso 1 1 calc R U . . .
C113 C 0.7829(3) 0.3253(7) 0.60169(19) 0.047(2) Uani 1 1 d . . . . .
H113 H 0.760833 0.333426 0.615062 0.057 Uiso 1 1 calc R U . . .
C64 C 0.5050(3) 0.8418(7) 0.5166(2) 0.050(2) Uani 1 1 d . . . . .
H64 H 0.486036 0.804060 0.526231 0.061 Uiso 1 1 calc R U . . .
C82 C 0.5797(3) 1.0336(5) 0.75542(19) 0.0395(19) Uani 1 1 d . . . . .
H82 H 0.559785 1.066336 0.744412 0.047 Uiso 1 1 calc R U . . .
C137 C 0.9472(3) 0.0006(6) 0.6666(2) 0.047(2) Uani 1 1 d . . . . .
C147 C 1.0400(3) 0.1098(6) 0.8171(2) 0.047(2) Uani 1 1 d . . . . .
H147 H 1.065419 0.101501 0.807067 0.056 Uiso 1 1 calc R U . . .
C91 C 0.9134(3) -0.0641(8) 0.8296(2) 0.058(3) Uani 1 1 d . . . . .
H91 H 0.930895 -0.030475 0.842171 0.070 Uiso 1 1 calc R U . . .
C67 C 0.5152(4) 0.8440(7) 0.5809(2) 0.055(2) Uani 1 1 d . . . . .
H67 H 0.490329 0.819097 0.573068 0.066 Uiso 1 1 calc R U . . .
C109 C 0.8002(3) 0.2507(6) 0.7117(2) 0.050(2) Uani 1 1 d . . . . .
C142 C 0.9558(3) 0.0604(7) 0.7312(2) 0.052(2) Uani 1 1 d . . . . .
H142 H 0.928077 0.054044 0.724004 0.062 Uiso 1 1 calc R U . . .
C95 C 0.8703(3) -0.0749(6) 0.78937(19) 0.044(2) Uani 1 1 d . . . . .
C98 C 0.8146(3) -0.0217(7) 0.7180(2) 0.053(2) Uani 1 1 d . . . . .
H98 H 0.798353 -0.048975 0.703091 0.064 Uiso 1 1 calc R U . . .
C55 C 0.7017(4) 0.9272(7) 0.5677(2) 0.057(3) Uani 1 1 d . . . . .
C127 C 0.9164(4) 0.0172(7) 0.5424(2) 0.057(3) Uani 1 1 d . . . . .
H127 H 0.908580 -0.030715 0.530285 0.069 Uiso 1 1 calc R U . . .
C97 C 0.8264(3) -0.0677(7) 0.7425(2) 0.056(3) Uani 1 1 d . . . . .
H97 H 0.816503 -0.125800 0.745384 0.068 Uiso 1 1 calc R U . . .
C10 C 0.5732(3) 1.1199(6) 0.57978(19) 0.041(2) Uani 1 1 d . . . . .
H10 H 0.564018 1.070047 0.590327 0.049 Uiso 1 1 calc R U . . .
C150 C 0.9694(4) 0.1397(6) 0.8438(2) 0.052(2) Uani 1 1 d . . . . .
H150 H 0.943725 0.150439 0.853305 0.062 Uiso 1 1 calc R U . . .
C14 C 0.5766(3) 1.3599(6) 0.6835(2) 0.051(2) Uani 1 1 d . . . . .
C4 C 0.6489(4) 1.2209(7) 0.4972(2) 0.053(2) Uani 1 1 d . . . . .
H4 H 0.642031 1.280642 0.500596 0.064 Uiso 1 1 calc R U . . .
C63 C 0.5029(3) 0.8571(7) 0.4882(2) 0.054(3) Uani 1 1 d . . . . .
H63 H 0.482052 0.826043 0.477530 0.065 Uiso 1 1 calc R U . . .
C15 C 0.5930(4) 1.4190(7) 0.6960(3) 0.070(3) Uani 1 1 d . . . . .
H15 H 0.606137 1.466306 0.705967 0.084 Uiso 1 1 calc R U . . .
C130 C 0.9392(3) 0.1603(6) 0.57658(18) 0.043(2) Uani 1 1 d . . . . .
H130 H 0.948120 0.210594 0.587198 0.051 Uiso 1 1 calc R U . . .
C138 C 0.9389(3) 0.0049(7) 0.6369(2) 0.051(2) Uani 1 1 d . . . . .
H138 H 0.918627 -0.033456 0.628601 0.061 Uiso 1 1 calc R U . . .
C8 C 0.5750(3) 1.2734(6) 0.5734(2) 0.054(3) Uani 1 1 d . . . . .
H8 H 0.568954 1.331874 0.579191 0.065 Uiso 1 1 calc R U . . .
C120 C 0.8760(3) 0.4636(8) 0.4984(2) 0.056(3) Uani 1 1 d . . . . .
H120 H 0.901872 0.453142 0.489105 0.067 Uiso 1 1 calc R U . . .
C48 C 0.6837(3) 1.2256(6) 0.6674(2) 0.051(3) Uani 1 1 d . . . . .
H48 H 0.676341 1.285954 0.666396 0.061 Uiso 1 1 calc R U . . .
C176 C 0.9871(3) 0.3820(8) 0.5310(2) 0.057(3) Uani 1 1 d . . . . .
C0AA C 0.4917(4) 1.1477(7) 0.8590(2) 0.066(3) Uani 1 1 d . . . . .
H0AA H 0.491645 1.129333 0.878815 0.079 Uiso 1 1 calc R U . . .
C92 C 0.9047(3) -0.1544(8) 0.8369(2) 0.062(3) Uani 1 1 d . . . . .
H92 H 0.917373 -0.180448 0.853587 0.074 Uiso 1 1 calc R U . . .
C128 C 0.9355(3) 0.0060(7) 0.5713(2) 0.054(2) Uani 1 1 d . . . . .
H128 H 0.940685 -0.051687 0.578324 0.065 Uiso 1 1 calc R U . . .
C173 C 0.9923(3) 0.4378(7) 0.6099(2) 0.052(2) Uani 1 1 d . . . . .
H173 H 1.011020 0.463724 0.623580 0.062 Uiso 1 1 calc R U . . .
C35 C 0.6304(3) 1.3812(5) 0.7915(2) 0.045(2) Uani 1 1 d . . . . .
C74 C 0.6683(4) 0.7936(8) 0.6407(2) 0.066(3) Uani 1 1 d . . . . .
H74 H 0.690485 0.765464 0.630895 0.080 Uiso 1 1 calc R U . . .
C99 C 0.8271(3) 0.0667(6) 0.7154(2) 0.047(2) Uani 1 1 d . . . . .
C90 C 0.6428(4) 1.1979(9) 0.8497(3) 0.075(4) Uani 1 1 d . . . . .
H90 H 0.630717 1.253160 0.854061 0.090 Uiso 1 1 calc R U . . .
C85 C 0.6218(3) 1.0212(6) 0.7966(2) 0.049(2) Uani 1 1 d . . . . .
C125 C 0.8891(3) 0.1232(7) 0.5053(2) 0.050(2) Uani 1 1 d . . . . .
C105 C 0.8333(4) 0.0124(9) 0.5885(2) 0.074(4) Uani 1 1 d . . . . .
H105 H 0.838205 -0.024709 0.572247 0.089 Uiso 1 1 calc R U . . .
C154 C 0.8369(4) 0.2968(9) 0.8368(2) 0.071(4) Uani 1 1 d . . . . .
H154 H 0.832454 0.357738 0.833652 0.086 Uiso 1 1 calc R U . . .
C126 C 0.9110(3) 0.1003(7) 0.5348(2) 0.050(2) Uani 1 1 d . . . . .
C131 C 0.9597(3) 0.0645(7) 0.6190(2) 0.049(2) Uani 1 1 d . . . . .
C44 C 0.7147(4) 1.0070(9) 0.7445(3) 0.065(3) Uani 1 1 d . . . . .
H44 H 0.720630 0.974971 0.761844 0.079 Uiso 1 1 calc R U . . .
C28 C 0.4532(4) 1.1596(6) 0.8423(2) 0.054(2) Uani 1 1 d . . . . .
H28 H 0.426859 1.152541 0.851359 0.065 Uiso 1 1 calc R U . . .
C149 C 1.0043(4) 0.1460(8) 0.8599(2) 0.064(3) Uani 1 1 d . . . . .
H149 H 1.003741 0.161393 0.879886 0.077 Uiso 1 1 calc R U . . .
C151 C 0.8483(3) 0.1227(8) 0.8437(2) 0.055(3) Uani 1 1 d . . . . .
H151 H 0.851187 0.060844 0.845362 0.066 Uiso 1 1 calc R U . . .
C152 C 0.8242(4) 0.1663(9) 0.8632(2) 0.066(3) Uani 1 1 d . . . . .
H152 H 0.812263 0.135587 0.879027 0.079 Uiso 1 1 calc R U . . .
C134 C 1.0406(4) 0.2218(10) 0.5989(3) 0.075(4) Uani 1 1 d . . . . .
H134 H 1.057222 0.260738 0.587775 0.090 Uiso 1 1 calc R U . . .
C49 C 0.6852(3) 1.2279(7) 0.6141(3) 0.061(3) Uani 1 1 d . . . . .
C119 C 0.8529(4) 0.5316(8) 0.4894(3) 0.071(3) Uani 1 1 d . . . . .
H119 H 0.861778 0.566095 0.473381 0.085 Uiso 1 1 calc R U . . .
C140 C 0.9095(4) -0.1239(8) 0.6961(3) 0.068(3) Uani 1 1 d . . . . .
H140 H 0.896249 -0.170875 0.705950 0.081 Uiso 1 1 calc R U . . .
C60 C 0.6533(4) 0.8226(7) 0.5035(2) 0.067(3) Uani 1 1 d . . . . .
H60 H 0.627493 0.828220 0.493222 0.080 Uiso 1 1 calc R U . . .
C56 C 0.6958(3) 0.8671(6) 0.5407(3) 0.056(3) Uani 1 1 d . . . . .
C148 C 1.0414(4) 0.1288(9) 0.8456(3) 0.070(3) Uani 1 1 d . . . . .
H148 H 1.067305 0.130422 0.855901 0.084 Uiso 1 1 calc R U . . .
C20 C 0.4732(4) 1.0462(8) 0.6040(2) 0.062(3) Uani 1 1 d . . . . .
H20 H 0.457502 1.002172 0.594194 0.074 Uiso 1 1 calc R U . . .
C177 C 1.0262(5) 0.4079(12) 0.5176(3) 0.098(6) Uani 1 1 d . . . . .
H177 H 1.046340 0.438829 0.528944 0.117 Uiso 1 1 calc R U . . .
C124 C 0.8810(4) 0.0591(8) 0.4853(2) 0.063(3) Uani 1 1 d . . . . .
H124 H 0.887054 -0.000986 0.488882 0.075 Uiso 1 1 calc R U . . .
C1 C 0.6694(3) 1.0510(9) 0.4876(2) 0.063(3) Uani 1 1 d . . . . .
H1 H 0.676336 0.990860 0.485159 0.075 Uiso 1 1 calc R U . . .
C34 C 0.6418(4) 1.4682(6) 0.7988(3) 0.067(3) Uani 1 1 d . . . . .
H34 H 0.662512 1.498708 0.788107 0.080 Uiso 1 1 calc R U . . .
C174 C 1.0026(3) 0.4311(8) 0.5814(2) 0.055(3) Uani 1 1 d . . . . .
H174 H 1.029121 0.451971 0.575514 0.067 Uiso 1 1 calc R U . . .
C123 C 0.8628(8) 0.0885(11) 0.4589(3) 0.126(8) Uani 1 1 d . . . . .
H123 H 0.852585 0.047122 0.445102 0.151 Uiso 1 1 calc R U . . .
C59 C 0.6806(4) 0.7679(8) 0.4937(4) 0.084(4) Uani 1 1 d . . . . .
H59 H 0.674617 0.732472 0.477148 0.101 Uiso 1 1 calc R U . . .
C93 C 0.8782(4) -0.2018(8) 0.8197(3) 0.071(3) Uani 1 1 d . . . . .
H93 H 0.872844 -0.261844 0.823785 0.085 Uiso 1 1 calc R U . . .
C57 C 0.7281(5) 0.8153(10) 0.5319(3) 0.091(5) Uani 1 1 d . . . . .
H57 H 0.754760 0.814917 0.541052 0.109 Uiso 1 1 calc R U . . .
C50 C 0.6818(4) 1.2730(7) 0.5940(3) 0.061(3) Uani 1 1 d . . . . .
H50 H 0.678898 1.310155 0.577495 0.073 Uiso 1 1 calc R U . . .
C33 C 0.6217(4) 1.5078(7) 0.8220(3) 0.066(3) Uani 1 1 d . . . . .
H33 H 0.628899 1.565668 0.827918 0.079 Uiso 1 1 calc R U . . .
C118 C 0.8155(4) 0.5520(8) 0.5035(3) 0.065(3) Uani 1 1 d . . . . .
H118 H 0.799514 0.602205 0.498356 0.078 Uiso 1 1 calc R U . . .
C2 C 0.6855(4) 1.1084(8) 0.4702(2) 0.063(3) Uani 1 1 d . . . . .
H2 H 0.703581 1.090452 0.455002 0.076 Uiso 1 1 calc R U . . .
C121 C 0.8676(5) 0.2409(10) 0.4738(2) 0.080(4) Uani 1 1 d . . . . .
H121 H 0.862670 0.301285 0.469945 0.096 Uiso 1 1 calc R U . . .
C153 C 0.8169(4) 0.2574(8) 0.8598(2) 0.064(3) Uani 1 1 d . . . . .
H153 H 0.799384 0.289274 0.872546 0.077 Uiso 1 1 calc R U . . .
C30 C 0.5284(4) 1.1647(7) 0.8444(2) 0.058(3) Uani 1 1 d . . . . .
H30 H 0.554090 1.159835 0.854819 0.069 Uiso 1 1 calc R U . . .
C3 C 0.6756(4) 1.1995(9) 0.4742(2) 0.076(4) Uani 1 1 d . . . . .
H3 H 0.686694 1.243511 0.461852 0.091 Uiso 1 1 calc R U . . .
C89 C 0.6762(4) 1.1654(9) 0.8670(3) 0.074(4) Uani 1 1 d . . . . .
H89 H 0.689699 1.200561 0.881379 0.089 Uiso 1 1 calc R U . . .
C58 C 0.7175(5) 0.7623(11) 0.5076(3) 0.099(5) Uani 1 1 d . . . . .
H58 H 0.737389 0.721054 0.500810 0.119 Uiso 1 1 calc R U . . .
C122 C 0.8601(6) 0.1728(10) 0.4534(2) 0.092(5) Uani 1 1 d . . . . .
H122 H 0.852361 0.189539 0.434191 0.111 Uiso 1 1 calc R U . . .
C87 C 0.6721(3) 1.0312(8) 0.8393(2) 0.060(3) Uani 1 1 d . . . . .
H87 H 0.682569 0.974139 0.835370 0.072 Uiso 1 1 calc R U . . .
C117 C 0.8033(5) 0.4952(9) 0.5252(3) 0.075(4) Uani 1 1 d . . . . .
H117 H 0.777436 0.503900 0.534650 0.091 Uiso 1 1 calc R U . . .
C180 C 0.9680(4) 0.3237(10) 0.4852(2) 0.076(4) Uani 1 1 d . . . . .
H180 H 0.948991 0.291215 0.473398 0.092 Uiso 1 1 calc R U . . .
C179 C 1.0042(4) 0.3516(13) 0.4732(3) 0.102(6) Uani 1 1 d . . . . .
H179 H 1.008644 0.344738 0.452883 0.122 Uiso 1 1 calc R U . . .
C88 C 0.6876(6) 1.0815(7) 0.8620(3) 0.099(6) Uani 1 1 d . . . . .
H88 H 0.707577 1.055509 0.874800 0.119 Uiso 1 1 calc R U . . .
C178 C 1.0344(5) 0.3901(14) 0.4907(3) 0.117(8) Uani 1 1 d . . . . .
H178 H 1.061126 0.403354 0.483104 0.140 Uiso 1 1 calc R U . . .

loop_
_atom_site_aniso_label
_atom_site_aniso_U_11
_atom_site_aniso_U_22
_atom_site_aniso_U_33
_atom_site_aniso_U_23
_atom_site_aniso_U_13
_atom_site_aniso_U_12
Zn3 0.0362(6) 0.0445(6) 0.0394(5) 0.0064(4) 0.0008(4) 0.0072(4)
Zn1 0.0398(6) 0.0346(5) 0.0483(6) -0.0061(4) -0.0062(4) 0.0078(4)
Zn4 0.0366(6) 0.0597(7) 0.0341(5) 0.0028(4) 0.0005(4) -0.0053(5)
Zn2 0.0402(7) 0.0410(6) 0.0512(6) -0.0091(4) 0.0027(4) -0.0022(4)
N6 0.021(4) 0.030(3) 0.047(4) -0.006(3) -0.008(3) 0.006(3)
N2 0.028(4) 0.032(3) 0.054(4) -0.001(3) -0.008(3) 0.000(3)
N19 0.043(5) 0.053(4) 0.037(4) 0.009(3) -0.002(3) -0.010(3)
N12 0.029(4) 0.019(3) 0.066(5) -0.005(3) 0.000(3) 0.002(3)
N13 0.019(4) 0.048(4) 0.063(5) -0.003(3) 0.007(3) 0.014(3)
N16 0.036(5) 0.044(4) 0.047(4) 0.004(3) -0.003(3) 0.002(3)
N14 0.031(4) 0.054(4) 0.041(4) 0.017(3) 0.003(3) 0.018(3)
N3 0.055(5) 0.028(4) 0.058(5) -0.011(3) 0.009(4) 0.005(3)
N9 0.060(5) 0.031(4) 0.042(4) 0.003(3) 0.008(3) -0.007(3)
N21 0.023(4) 0.065(5) 0.040(4) -0.003(3) -0.001(3) -0.001(3)
N17 0.069(6) 0.044(4) 0.036(4) 0.003(3) -0.001(3) 0.002(4)
N4 0.056(5) 0.026(4) 0.067(5) -0.015(3) -0.019(4) 0.010(3)
N8 0.041(5) 0.039(4) 0.053(4) 0.003(3) 0.001(3) -0.004(3)
N15 0.029(4) 0.043(4) 0.050(4) -0.004(3) -0.008(3) 0.009(3)
N10 0.0383(14) 0.0383(13) 0.0383(13) -0.00002(10) 0.00044(10) -0.00002(10)
N11 0.035(5) 0.032(4) 0.062(5) -0.013(3) -0.002(3) 0.001(3)
N5 0.056(6) 0.045(4) 0.049(4) -0.006(3) -0.003(4) 0.013(4)
N1 0.034(5) 0.036(4) 0.064(5) -0.015(3) -0.013(3) 0.008(3)
C168 0.031(5) 0.032(4) 0.053(5) 0.001(4) -0.001(4) 0.000(3)
C145 0.028(5) 0.043(5) 0.053(5) 0.008(4) 0.002(4) 0.009(4)
N18 0.040(5) 0.051(5) 0.049(4) 0.012(3) -0.001(3) -0.004(3)
C18 0.023(5) 0.029(4) 0.042(4) 0.005(3) -0.007(3) 0.002(3)
N23 0.049(6) 0.082(7) 0.041(4) 0.004(4) -0.002(3) -0.008(4)
N24 0.030(4) 0.054(4) 0.040(4) -0.006(3) 0.003(3) -0.004(3)
C167 0.040(6) 0.040(5) 0.045(5) -0.004(4) -0.001(4) 0.002(4)
C26 0.085(8) 0.035(5) 0.043(5) -0.006(4) 0.000(5) 0.029(5)
C161 0.039(5) 0.020(4) 0.047(5) 0.005(3) -0.005(4) -0.001(3)
C159 0.052(6) 0.036(4) 0.047(5) -0.011(4) -0.003(4) 0.011(4)
N20 0.031(5) 0.052(5) 0.058(5) -0.001(4) -0.004(3) 0.006(3)
C141 0.030(5) 0.022(4) 0.057(5) 0.007(3) -0.004(4) -0.008(3)
C77 0.035(5) 0.025(4) 0.058(5) 0.010(4) -0.004(4) -0.004(3)
C25 0.041(6) 0.014(3) 0.055(5) -0.005(3) -0.007(4) 0.005(3)
C27 0.034(5) 0.041(5) 0.055(5) -0.010(4) 0.004(4) 0.001(4)
C100 0.035(5) 0.040(5) 0.052(5) 0.008(4) -0.003(4) 0.023(4)
C23 0.037(6) 0.045(5) 0.057(6) 0.004(4) -0.008(4) 0.016(4)
C70 0.046(5) 0.025(4) 0.040(4) 0.003(3) -0.009(4) -0.007(3)
C6 0.045(6) 0.032(4) 0.044(5) 0.002(3) -0.002(4) -0.025(4)
C21 0.047(6) 0.033(4) 0.045(5) -0.002(3) 0.003(4) 0.010(4)
C143 0.056(7) 0.044(5) 0.052(5) 0.002(4) 0.014(4) -0.006(4)
C69 0.056(6) 0.039(5) 0.040(5) 0.008(4) -0.003(4) -0.015(4)
C146 0.054(6) 0.023(4) 0.056(5) 0.006(4) -0.001(4) 0.008(4)
C169 0.020(5) 0.054(5) 0.048(5) -0.003(4) 0.003(3) 0.000(4)
C76 0.028(5) 0.025(4) 0.074(6) 0.009(4) -0.003(4) -0.005(3)
C78 0.032(5) 0.039(4) 0.048(5) 0.007(4) -0.001(4) -0.007(3)
C66 0.037(6) 0.034(4) 0.055(5) -0.001(4) -0.006(4) 0.003(3)
C111 0.037(6) 0.042(5) 0.044(5) -0.004(4) -0.009(4) -0.002(4)
C81 0.038(5) 0.025(4) 0.042(4) -0.004(3) -0.007(3) 0.006(3)
C40 0.056(6) 0.021(4) 0.063(6) -0.007(4) 0.012(4) 0.023(4)
C71 0.056(6) 0.034(4) 0.034(4) -0.001(3) -0.008(4) -0.025(4)
N7 0.043(5) 0.079(6) 0.041(4) -0.012(4) 0.006(3) -0.014(4)
C108 0.035(6) 0.067(6) 0.040(5) 0.002(4) 0.002(4) 0.011(4)
C156 0.030(5) 0.063(6) 0.037(4) -0.001(4) 0.001(3) -0.007(4)
N22 0.036(5) 0.094(7) 0.039(4) 0.002(4) 0.001(3) -0.008(4)
C11 0.046(6) 0.027(4) 0.054(5) 0.009(4) 0.001(4) -0.007(3)
C157 0.042(6) 0.061(6) 0.048(5) 0.010(4) 0.001(4) 0.033(5)
C155 0.040(6) 0.045(5) 0.043(5) -0.003(4) 0.000(4) 0.010(4)
C19 0.036(5) 0.041(5) 0.049(5) 0.016(4) -0.002(4) -0.008(4)
C158 0.045(6) 0.035(4) 0.049(5) -0.004(4) -0.008(4) 0.006(4)
C160 0.032(5) 0.044(5) 0.032(4) -0.002(3) -0.002(3) 0.011(3)
C106 0.018(5) 0.068(6) 0.043(5) 0.018(4) 0.003(3) -0.008(4)
C37 0.035(5) 0.021(4) 0.075(6) -0.008(4) -0.007(4) 0.006(3)
C24 0.028(5) 0.041(5) 0.050(5) 0.007(4) 0.007(3) 0.004(3)
C136 0.028(5) 0.034(4) 0.049(5) 0.000(3) 0.003(3) -0.008(3)
C171 0.018(5) 0.042(5) 0.064(6) 0.007(4) 0.001(4) -0.001(3)
C22 0.051(6) 0.033(4) 0.044(5) -0.005(4) 0.001(4) 0.003(4)
C51 0.037(6) 0.051(5) 0.053(5) -0.015(4) 0.001(4) 0.003(4)
C83 0.058(6) 0.024(4) 0.051(5) 0.004(3) 0.003(4) 0.009(4)
C46 0.024(5) 0.048(5) 0.086(7) -0.020(5) 0.002(4) -0.003(4)
C115 0.011(5) 0.075(6) 0.042(5) 0.008(4) 0.000(3) 0.002(4)
C166 0.041(6) 0.041(5) 0.057(5) 0.012(4) -0.008(4) -0.011(4)
C116 0.056(6) 0.031(4) 0.043(5) -0.001(3) -0.004(4) 0.003(4)
C144 0.020(5) 0.076(7) 0.052(5) -0.008(5) -0.005(4) -0.001(4)
C96 0.026(5) 0.061(6) 0.049(5) 0.017(4) 0.009(4) 0.004(4)
C17 0.035(5) 0.039(5) 0.057(5) 0.009(4) -0.002(4) -0.015(4)
C172 0.030(5) 0.029(4) 0.052(5) 0.005(3) 0.000(4) 0.004(3)
C135 0.026(5) 0.045(5) 0.065(6) 0.009(4) 0.005(4) -0.011(4)
C129 0.025(5) 0.045(5) 0.046(5) 0.001(4) 0.005(3) -0.001(3)
C164 0.060(7) 0.042(5) 0.045(5) 0.007(4) -0.002(4) -0.003(4)
C47 0.046(6) 0.026(4) 0.064(6) -0.007(4) 0.008(4) -0.017(4)
C104 0.049(7) 0.074(7) 0.048(6) 0.010(5) -0.001(4) -0.022(5)
C75 0.045(6) 0.022(4) 0.050(5) -0.001(3) -0.006(4) 0.002(3)
C5 0.027(5) 0.054(5) 0.051(5) -0.011(4) -0.002(4) 0.007(4)
C84 0.070(7) 0.032(5) 0.057(6) -0.002(4) -0.018(5) 0.020(4)
C62 0.044(6) 0.072(6) 0.028(4) -0.004(4) -0.005(4) 0.001(5)
C42 0.014(5) 0.071(6) 0.054(5) -0.016(5) -0.003(3) 0.003(4)
C53 0.044(7) 0.060(6) 0.075(7) -0.033(5) 0.013(5) -0.007(5)
C72 0.030(5) 0.038(4) 0.043(4) 0.000(3) -0.007(3) 0.002(3)
C163 0.031(5) 0.044(5) 0.032(4) 0.004(3) -0.006(3) -0.008(3)
C36 0.037(5) 0.023(4) 0.068(6) -0.015(4) -0.002(4) 0.011(3)
C110 0.077(8) 0.066(7) 0.038(5) 0.010(5) 0.004(5) 0.024(6)
C7 0.037(6) 0.042(5) 0.069(6) 0.017(4) 0.014(4) 0.012(4)
C79 0.044(6) 0.024(4) 0.053(5) 0.007(3) -0.011(4) -0.004(3)
C132 0.034(6) 0.052(5) 0.052(5) 0.008(4) 0.002(4) -0.019(4)
C101 0.019(5) 0.045(5) 0.055(5) -0.004(4) -0.001(3) 0.007(3)
C39 0.023(5) 0.034(4) 0.075(6) -0.018(4) -0.006(4) 0.004(3)
C41 0.033(5) 0.034(4) 0.060(6) -0.015(4) 0.009(4) -0.002(3)
C52 0.031(6) 0.057(6) 0.054(5) -0.013(4) 0.006(4) -0.005(4)
C112 0.022(5) 0.057(5) 0.040(4) 0.006(4) -0.006(3) 0.001(4)
C31 0.041(6) 0.047(5) 0.041(5) -0.021(4) 0.001(4) 0.010(4)
C43 0.058(7) 0.043(5) 0.071(7) -0.025(5) 0.008(5) 0.026(5)
C73 0.042(6) 0.044(5) 0.069(6) -0.009(5) -0.020(5) 0.012(4)
C65 0.038(6) 0.033(4) 0.060(6) 0.004(4) -0.004(4) 0.009(4)
C114 0.046(6) 0.050(5) 0.048(5) -0.006(4) -0.006(4) 0.012(4)
C107 0.036(6) 0.056(6) 0.044(5) 0.009(4) -0.006(4) -0.015(4)
C38 0.040(6) 0.024(4) 0.083(7) -0.010(4) -0.011(5) -0.002(3)
C165 0.051(7) 0.050(6) 0.058(6) 0.009(5) -0.011(5) -0.009(4)
C16 0.065(7) 0.036(4) 0.035(4) 0.002(3) -0.007(4) 0.015(4)
C86 0.024(5) 0.044(5) 0.075(6) -0.005(4) -0.012(4) 0.012(4)
C32 0.079(9) 0.055(6) 0.070(7) -0.021(5) 0.001(6) 0.024(6)
C102 0.031(6) 0.084(7) 0.039(5) -0.007(5) -0.002(4) -0.018(5)
C61 0.036(6) 0.054(6) 0.056(6) 0.008(4) -0.005(4) -0.010(4)
C103 0.029(5) 0.049(5) 0.046(5) -0.003(4) 0.009(3) -0.015(4)
C68 0.039(6) 0.048(5) 0.052(5) 0.018(4) -0.020(4) -0.023(4)
C54 0.045(7) 0.056(6) 0.070(7) -0.022(5) 0.001(5) -0.012(5)
C175 0.012(5) 0.080(7) 0.055(5) 0.014(5) -0.010(4) -0.020(4)
C133 0.028(6) 0.065(6) 0.064(6) 0.006(5) -0.001(4) -0.012(4)
C170 0.019(5) 0.058(6) 0.083(7) 0.011(5) -0.016(4) 0.003(4)
C94 0.088(9) 0.058(7) 0.058(6) 0.020(5) -0.007(6) -0.019(6)
C12 0.048(6) 0.009(3) 0.070(6) -0.002(3) 0.011(4) -0.005(3)
C9 0.028(5) 0.033(4) 0.060(5) -0.001(4) 0.006(4) 0.000(3)
C13 0.045(6) 0.018(4) 0.066(6) -0.006(4) 0.002(4) 0.003(3)
C139 0.036(6) 0.061(6) 0.057(6) 0.020(5) 0.003(4) -0.004(4)
C45 0.038(6) 0.036(5) 0.076(7) -0.012(4) -0.013(5) 0.002(4)
C80 0.015(5) 0.051(5) 0.067(6) 0.005(4) -0.009(4) -0.005(4)
C162 0.031(5) 0.053(5) 0.044(5) -0.009(4) -0.010(4) -0.003(4)
C113 0.037(6) 0.069(6) 0.035(4) -0.004(4) -0.005(4) -0.007(4)
C64 0.021(5) 0.055(6) 0.074(7) 0.002(5) -0.015(4) -0.006(4)
C82 0.037(5) 0.035(4) 0.047(5) -0.001(4) 0.002(4) 0.010(3)
C137 0.037(6) 0.049(5) 0.055(5) 0.017(4) 0.002(4) -0.002(4)
C147 0.050(6) 0.035(5) 0.055(6) -0.008(4) 0.001(4) 0.003(4)
C91 0.050(7) 0.082(8) 0.042(5) 0.014(5) -0.009(4) 0.018(5)
C67 0.058(7) 0.046(5) 0.060(6) 0.001(4) 0.003(5) -0.013(5)
C109 0.061(7) 0.047(5) 0.042(5) -0.001(4) -0.013(4) 0.000(4)
C142 0.053(7) 0.055(6) 0.048(5) -0.003(4) -0.006(4) 0.017(5)
C95 0.029(5) 0.057(6) 0.045(5) -0.003(4) 0.000(4) 0.003(4)
C98 0.045(6) 0.063(6) 0.052(5) 0.009(5) -0.011(4) -0.018(5)
C55 0.056(7) 0.044(5) 0.071(7) -0.019(5) 0.016(5) -0.005(4)
C127 0.062(7) 0.045(5) 0.065(6) 0.010(5) 0.006(5) 0.001(5)
C97 0.050(7) 0.061(6) 0.058(6) 0.014(5) 0.001(5) -0.010(5)
C10 0.039(6) 0.037(4) 0.047(5) -0.001(4) -0.001(4) 0.006(4)
C150 0.059(7) 0.042(5) 0.053(6) 0.009(4) -0.007(5) 0.010(4)
C14 0.045(6) 0.048(5) 0.060(6) -0.005(4) 0.009(4) -0.023(4)
C4 0.065(7) 0.048(5) 0.048(5) -0.001(4) 0.011(5) -0.002(5)
C63 0.026(6) 0.070(7) 0.068(6) -0.016(5) -0.019(4) 0.003(4)
C15 0.069(9) 0.038(5) 0.104(9) -0.005(6) 0.023(6) -0.022(5)
C130 0.040(6) 0.055(5) 0.033(4) -0.003(4) 0.007(3) 0.000(4)
C138 0.030(6) 0.060(6) 0.062(6) -0.006(5) -0.012(4) 0.006(4)
C8 0.056(7) 0.028(4) 0.079(7) 0.009(4) 0.002(5) -0.006(4)
C120 0.036(6) 0.078(7) 0.053(6) 0.021(5) 0.000(4) -0.003(5)
C48 0.023(5) 0.039(5) 0.092(8) -0.027(5) 0.015(4) -0.010(3)
C176 0.019(6) 0.086(8) 0.065(6) 0.009(5) 0.004(4) -0.020(4)
C0AA 0.088(10) 0.054(6) 0.057(6) 0.006(5) 0.008(6) 0.022(6)
C92 0.021(6) 0.090(8) 0.073(7) 0.037(6) -0.006(4) 0.003(5)
C128 0.064(7) 0.048(5) 0.049(5) 0.004(4) -0.003(5) -0.015(5)
C173 0.021(5) 0.073(7) 0.061(6) 0.005(5) -0.001(4) -0.020(4)
C35 0.059(7) 0.020(4) 0.057(5) -0.013(4) -0.013(4) 0.016(4)
C74 0.084(9) 0.073(7) 0.042(5) -0.012(5) -0.010(5) 0.032(6)
C99 0.014(5) 0.049(5) 0.078(7) 0.009(5) 0.003(4) -0.012(3)
C90 0.084(10) 0.080(8) 0.060(7) -0.001(6) -0.022(6) 0.024(7)
C85 0.061(7) 0.033(4) 0.053(5) 0.001(4) -0.016(4) 0.026(4)
C125 0.042(6) 0.054(6) 0.055(6) -0.010(4) 0.005(4) -0.005(4)
C105 0.097(10) 0.085(8) 0.040(6) -0.008(6) 0.010(5) -0.052(7)
C154 0.092(10) 0.079(8) 0.044(6) 0.011(5) 0.019(5) 0.042(7)
C126 0.039(6) 0.061(6) 0.052(5) -0.009(5) -0.006(4) 0.007(4)
C131 0.045(6) 0.053(6) 0.050(5) 0.009(4) 0.011(4) 0.009(4)
C44 0.050(7) 0.086(8) 0.060(7) -0.004(6) -0.011(5) 0.008(6)
C28 0.062(7) 0.046(5) 0.054(6) -0.007(4) 0.005(5) 0.004(5)
C149 0.070(8) 0.076(8) 0.045(5) -0.010(5) -0.003(5) 0.006(6)
C151 0.033(6) 0.069(7) 0.062(6) 0.008(5) 0.004(4) 0.011(4)
C152 0.059(8) 0.093(9) 0.046(6) 0.006(5) 0.019(5) 0.016(6)
C134 0.041(7) 0.118(11) 0.066(7) 0.031(7) -0.011(5) -0.042(7)
C49 0.025(6) 0.057(6) 0.103(9) -0.030(7) 0.011(5) -0.011(4)
C119 0.053(8) 0.063(7) 0.097(9) 0.032(6) 0.019(6) 0.014(5)
C140 0.070(9) 0.059(7) 0.074(7) 0.013(6) 0.001(6) -0.016(6)
C60 0.104(10) 0.043(5) 0.052(6) -0.022(5) -0.007(6) 0.001(6)
C56 0.038(6) 0.044(5) 0.085(7) -0.012(5) -0.009(5) -0.009(4)
C148 0.050(8) 0.086(8) 0.074(8) -0.005(6) -0.018(6) 0.019(6)
C20 0.059(8) 0.072(7) 0.054(6) -0.004(5) 0.003(5) -0.027(6)
C177 0.081(11) 0.161(15) 0.052(7) -0.026(8) 0.012(6) -0.059(10)
C124 0.065(8) 0.067(7) 0.056(6) -0.012(5) -0.005(5) 0.000(5)
C1 0.045(7) 0.088(8) 0.055(6) -0.027(6) 0.013(5) -0.006(5)
C34 0.084(9) 0.018(4) 0.099(9) -0.015(5) 0.001(6) 0.017(5)
C174 0.044(6) 0.081(7) 0.042(5) 0.011(5) -0.001(4) -0.028(5)
C123 0.24(2) 0.083(11) 0.050(7) -0.002(7) -0.037(10) -0.045(13)
C59 0.039(8) 0.066(7) 0.147(13) -0.049(8) -0.004(7) 0.008(5)
C93 0.088(10) 0.054(6) 0.071(7) 0.025(5) -0.007(6) -0.019(6)
C57 0.102(11) 0.105(11) 0.065(7) -0.047(7) -0.018(7) 0.048(9)
C50 0.085(9) 0.042(5) 0.055(6) -0.002(5) 0.014(5) -0.018(5)
C33 0.073(9) 0.046(6) 0.078(8) -0.024(5) -0.001(6) 0.011(5)
C118 0.061(8) 0.066(7) 0.069(7) 0.019(6) -0.001(5) 0.012(5)
C2 0.085(9) 0.066(7) 0.039(5) -0.010(5) 0.008(5) -0.010(6)
C121 0.101(11) 0.091(9) 0.048(6) -0.016(6) -0.035(6) 0.010(8)
C153 0.063(8) 0.079(8) 0.050(6) 0.011(5) 0.011(5) 0.034(6)
C30 0.077(8) 0.053(6) 0.043(5) -0.014(4) -0.006(5) 0.040(5)
C3 0.094(10) 0.095(9) 0.038(5) 0.008(6) 0.013(5) -0.027(7)
C89 0.079(9) 0.074(8) 0.070(7) -0.024(6) -0.026(6) 0.015(6)
C58 0.094(12) 0.099(11) 0.104(11) -0.040(9) -0.004(9) 0.034(9)
C122 0.158(15) 0.090(10) 0.028(5) -0.016(6) -0.011(7) -0.017(9)
C87 0.051(7) 0.072(7) 0.056(6) -0.013(5) -0.017(5) 0.022(5)
C117 0.082(10) 0.076(8) 0.069(7) -0.001(6) -0.003(6) 0.027(7)
C180 0.077(9) 0.131(11) 0.022(4) 0.002(5) 0.008(4) -0.025(8)
C179 0.037(9) 0.180(17) 0.089(10) -0.002(10) 0.027(6) -0.028(9)
C88 0.190(17) 0.030(5) 0.076(8) 0.002(5) -0.067(10) 0.005(7)
C178 0.074(11) 0.23(2) 0.048(7) 0.024(9) 0.000(6) -0.087(12)

loop_
_atom_type_symbol
_atom_type_description
_atom_type_scat_dispersion_real
_atom_type_scat_dispersion_imag
_atom_type_scat_source
C C 0.0033 0.0016 'International Tables Vol C Tables 4.2.6.8 and 6.1.1.4'
H H 0.0000 0.0000 'International Tables Vol C Tables 4.2.6.8 and 6.1.1.4'
N N 0.0061 0.0033 'International Tables Vol C Tables 4.2.6.8 and 6.1.1.4'
Zn Zn 0.2839 1.4301 'International Tables Vol C Tables 4.2.6.8 and 6.1.1.4'
O O 0.0106 0.0060 'International Tables Vol C Tables 4.2.6.8 and 6.1.1.4'
Cl Cl 0.1484 0.1585 'International Tables Vol C Tables 4.2.6.8 and 6.1.1.4'

loop_
_geom_angle_atom_site_label_1
_geom_angle_atom_site_label_2
_geom_angle_atom_site_label_3
_geom_angle
_geom_angle_site_symmetry_1
_geom_angle_site_symmetry_3
_geom_angle_publ_flag
N13 Zn3 N16 74.7(3) . . ?
N14 Zn3 N13 98.1(3) . . ?
N14 Zn3 N16 165.9(3) . . ?
N14 Zn3 N17 99.0(3) . . ?
N17 Zn3 N13 161.6(3) . . ?
N17 Zn3 N16 89.9(3) . . ?
N15 Zn3 N13 95.7(3) . . ?
N15 Zn3 N16 91.8(3) . . ?
N15 Zn3 N14 76.7(3) . . ?
N15 Zn3 N17 94.8(3) . . ?
N18 Zn3 N13 95.8(3) . . ?
N18 Zn3 N16 98.0(3) . . ?
N18 Zn3 N14 94.7(3) . . ?
N18 Zn3 N17 76.0(3) . . ?
N18 Zn3 N15 166.5(3) . . ?
N6 Zn1 N2 91.7(2) . . ?
N6 Zn1 N5 97.4(3) . . ?
N3 Zn1 N6 90.1(3) . . ?
N3 Zn1 N2 93.1(3) . . ?
N3 Zn1 N4 96.2(3) . . ?
N3 Zn1 N5 166.1(3) . . ?
N4 Zn1 N6 77.9(2) . . ?
N4 Zn1 N2 166.0(3) . . ?
N4 Zn1 N5 96.8(3) . . ?
N5 Zn1 N2 75.0(3) . . ?
N1 Zn1 N6 162.1(3) . . ?
N1 Zn1 N2 99.1(3) . . ?
N1 Zn1 N3 75.2(3) . . ?
N1 Zn1 N4 93.4(3) . . ?
N1 Zn1 N5 99.1(3) . . ?
N21 Zn4 N19 89.6(3) . . ?
N21 Zn4 N24 90.5(3) . . ?
N23 Zn4 N19 162.6(3) . . ?
N23 Zn4 N21 101.6(3) . . ?
N23 Zn4 N24 74.9(3) . . ?
N24 Zn4 N19 91.9(3) . . ?
N20 Zn4 N19 97.7(3) . . ?
N20 Zn4 N21 75.4(3) . . ?
N20 Zn4 N23 98.0(3) . . ?
N20 Zn4 N24 162.8(3) . . ?
N20 Zn4 N22 96.1(3) . . ?
N22 Zn4 N19 76.1(3) . . ?
N22 Zn4 N21 162.4(3) . . ?
N22 Zn4 N23 94.8(3) . . ?
N22 Zn4 N24 100.0(3) . . ?
N12 Zn2 N9 91.0(3) . . ?
N12 Zn2 N10 92.6(3) . . ?
N12 Zn2 N11 98.6(3) . . ?
N12 Zn2 N7 165.5(3) . . ?
N8 Zn2 N12 76.1(3) . . ?
N8 Zn2 N9 97.5(3) . . ?
N8 Zn2 N10 164.8(3) . . ?
N8 Zn2 N11 95.9(3) . . ?
N8 Zn2 N7 97.6(3) . . ?
N10 Zn2 N9 92.7(3) . . ?
N10 Zn2 N11 75.6(3) . . ?
N10 Zn2 N7 95.6(3) . . ?
N11 Zn2 N9 165.0(3) . . ?
N11 Zn2 N7 95.0(3) . . ?
N7 Zn2 N9 76.7(3) . . ?
C82 N6 Zn1 127.6(5) . . ?
C82 N6 C85 118.4(7) . . ?
C85 N6 Zn1 113.6(5) . . ?
C25 N2 Zn1 116.2(6) . . ?
C25 N2 C22 120.8(8) . . ?
C22 N2 Zn1 122.6(6) . . ?
C172 N19 Zn4 127.7(6) . . ?
C172 N19 C175 119.1(8) . . ?
C175 N19 Zn4 112.7(6) . . ?
C70 N12 Zn2 124.2(5) . . ?
C66 N12 Zn2 114.9(6) . . ?
C66 N12 C70 119.2(8) . . ?
C146 N13 Zn3 117.5(6) . . ?
C150 N13 Zn3 123.9(6) . . ?
C150 N13 C146 118.5(8) . . ?
C145 N16 Zn3 116.7(6) . . ?
C145 N16 C142 116.5(8) . . ?
C142 N16 Zn3 126.1(6) . . ?
C155 N14 Zn3 115.3(6) . . ?
C151 N14 Zn3 125.1(7) . . ?
C151 N14 C155 119.6(8) . . ?
C40 N3 Zn1 127.6(7) . . ?
C40 N3 C36 117.4(8) . . ?
C36 N3 Zn1 114.5(6) . . ?
C6 N9 Zn2 112.9(6) . . ?
C10 N9 Zn2 126.2(6) . . ?
C10 N9 C6 120.0(8) . . ?
C115 N21 Zn4 116.5(6) . . ?
C115 N21 C112 117.6(7) . . ?
C112 N21 Zn4 125.5(6) . . ?
C100 N17 Zn3 125.7(7) . . ?
C100 N17 C96 117.5(8) . . ?
C96 N17 Zn3 116.4(6) . . ?
C86 N4 Zn1 115.1(6) . . ?
C86 N4 C90 121.3(9) . . ?
C90 N4 Zn1 123.4(7) . . ?
C65 N8 Zn2 116.8(6) . . ?
C61 N8 Zn2 124.5(6) . . ?
C61 N8 C65 118.4(8) . . ?
C156 N15 Zn3 116.9(6) . . ?
C160 N15 Zn3 126.2(6) . . ?
C160 N15 C156 116.2(7) . . ?
C52 N10 Zn2 124.3(6) . . ?
C55 N10 Zn2 116.3(6) . . ?
C55 N10 C52 118.3(8) . . ?
C60 N11 Zn2 124.3(7) . . ?
C56 N11 Zn2 117.5(6) . . ?
C56 N11 C60 116.9(9) . . ?
C26 N5 Zn1 116.7(7) . . ?
C30 N5 Zn1 122.4(7) . . ?
C30 N5 C26 120.9(10) . . ?
C31 N1 Zn1 121.6(7) . . ?
C35 N1 Zn1 118.6(6) . . ?
C35 N1 C31 119.8(8) . . ?
C167 C168 C161 119.3(8) . . ?
C167 C168 C169 118.3(8) . . ?
C161 C168 C169 122.4(8) . . ?
N16 C145 C146 115.6(8) . . ?
N16 C145 C144 124.0(9) . . ?
C144 C145 C146 120.4(8) . . ?
C91 N18 Zn3 125.5(7) . . ?
C95 N18 Zn3 118.3(6) . . ?
C95 N18 C91 116.2(9) . . ?
C11 C18 C19 122.7(8) . . ?
C11 C18 C17 119.6(7) . . ?
C17 C18 C19 117.6(7) . . ?
C125 N23 Zn4 119.0(7) . . ?
C125 N23 C121 121.7(10) . . ?
C121 N23 Zn4 119.2(8) . . ?
C130 N24 Zn4 122.7(6) . . ?
C130 N24 C126 119.3(8) . . ?
C126 N24 Zn4 117.9(6) . . ?
C168 C167 H167 118.5 . . ?
C166 C167 C168 122.9(9) . . ?
C166 C167 H167 118.5 . . ?
N5 C26 C25 113.8(9) . . ?
N5 C26 C27 120.5(9) . . ?
C27 C26 C25 125.5(9) . . ?
C168 C161 C159 122.4(7) . . ?
C162 C161 C168 119.8(8) . . ?
C162 C161 C159 117.5(8) . . ?
C158 C159 C161 122.7(8) . . ?
C160 C159 C161 121.6(7) . . ?
C160 C159 C158 115.5(8) . . ?
C116 N20 Zn4 118.9(6) . . ?
C116 N20 C120 117.4(8) . . ?
C120 N20 Zn4 123.7(7) . . ?
C143 C141 C136 122.5(8) . . ?
C142 C141 C143 115.2(8) . . ?
C142 C141 C136 121.9(8) . . ?
C76 C77 C78 118.2(8) . . ?
C76 C77 C79 122.7(8) . . ?
C78 C77 C79 119.1(8) . . ?
N2 C25 C26 118.3(8) . . ?
N2 C25 C24 119.9(8) . . ?
C24 C25 C26 121.6(9) . . ?
C26 C27 H27 119.9 . . ?
C28 C27 C26 120.2(9) . . ?
C28 C27 H27 119.9 . . ?
N17 C100 H100 117.8 . . ?
C99 C100 N17 124.5(9) . . ?
C99 C100 H100 117.8 . . ?
C21 C23 H23 121.3 . . ?
C24 C23 H23 121.3 . . ?
C24 C23 C21 117.4(8) . . ?
N12 C70 H70 118.7 . . ?
N12 C70 C69 122.5(8) . . ?
C69 C70 H70 118.7 . . ?
N9 C6 C5 119.1(8) . . ?
C7 C6 N9 118.1(8) . . ?
C7 C6 C5 122.8(8) . . ?
C23 C21 C16 121.8(8) . . ?
C22 C21 C23 120.1(8) . . ?
C22 C21 C16 117.9(9) . . ?
C141 C143 H143 119.8 . . ?
C144 C143 C141 120.3(9) . . ?
C144 C143 H143 119.8 . . ?
C70 C69 C71 123.2(8) . . ?
C70 C69 C68 116.3(8) . . ?
C68 C69 C71 120.3(8) . . ?
N13 C146 C145 115.1(8) . . ?
C147 C146 N13 118.9(9) . . ?
C147 C146 C145 125.8(9) . . ?
C170 C169 C168 174.2(10) . . ?
C77 C76 C81 123.5(8) . . ?
C77 C76 C75 118.7(9) . . ?
C75 C76 C81 117.7(8) . . ?
C77 C78 H78 117.2 . . ?
C71 C78 C77 125.6(8) . . ?
C71 C78 H78 117.2 . . ?
N12 C66 C65 116.7(8) . . ?
N12 C66 C67 123.0(9) . . ?
C67 C66 C65 120.3(8) . . ?
C112 C111 C106 119.2(8) . . ?
C112 C111 C113 121.1(9) . . ?
C113 C111 C106 119.6(8) . . ?
C83 C81 C76 124.7(7) . . ?
C83 C81 C82 114.7(8) . . ?
C82 C81 C76 119.9(7) . . ?
N3 C40 H40 117.4 . . ?
N3 C40 C39 125.1(8) . . ?
C39 C40 H40 117.4 . . ?
C78 C71 C69 123.4(9) . . ?
C78 C71 C72 115.0(7) . . ?
C72 C71 C69 121.5(9) . . ?
C5 N7 Zn2 116.3(6) . . ?
C1 N7 Zn2 123.4(8) . . ?
C1 N7 C5 119.9(10) . . ?
C107 C108 C101 117.8(9) . . ?
C109 C108 C101 122.3(9) . . ?
C109 C108 C107 119.9(9) . . ?
N15 C156 C155 113.2(8) . . ?
C157 C156 N15 122.7(8) . . ?
C157 C156 C155 123.5(9) . . ?
C176 N22 Zn4 116.6(6) . . ?
C180 N22 Zn4 126.0(8) . . ?
C180 N22 C176 117.3(9) . . ?
C18 C11 C12 117.3(8) . . ?
C18 C11 C9 125.3(8) . . ?
C12 C11 C9 117.4(8) . . ?
C156 C157 H157 120.5 . . ?
C158 C157 C156 119.1(9) . . ?
C158 C157 H157 120.5 . . ?
N14 C155 C156 117.7(8) . . ?
C154 C155 N14 119.1(9) . . ?
C154 C155 C156 123.0(9) . . ?
C20 C19 C18 176.2(10) . . ?
C159 C158 H158 119.7 . . ?
C157 C158 C159 120.5(8) . . ?
C157 C158 H158 119.7 . . ?
N15 C160 C159 125.8(8) . . ?
N15 C160 H160 117.1 . . ?
C159 C160 H160 117.1 . . ?
C107 C106 C111 117.7(9) . . ?
C107 C106 C103 118.3(8) . . ?
C103 C106 C111 123.9(8) . . ?
C36 C37 H37 118.8 . . ?
C36 C37 C38 122.3(8) . . ?
C38 C37 H37 118.8 . . ?
C25 C24 H24 119.7 . . ?
C23 C24 C25 120.6(8) . . ?
C23 C24 H24 119.7 . . ?
C135 C136 C141 119.6(7) . . ?
C137 C136 C141 122.5(7) . . ?
C137 C136 C135 118.0(8) . . ?
C172 C171 C166 123.4(8) . . ?
C172 C171 C173 116.7(9) . . ?
C173 C171 C166 119.9(8) . . ?
N2 C22 C21 120.8(9) . . ?
N2 C22 H22 119.6 . . ?
C21 C22 H22 119.6 . . ?
C53 C51 C46 124.5(9) . . ?
C53 C51 C52 116.8(9) . . ?
C52 C51 C46 118.6(9) . . ?
C81 C83 H83 117.9 . . ?
C81 C83 C84 124.1(8) . . ?
C84 C83 H83 117.9 . . ?
C47 C46 C51 122.6(10) . . ?
C45 C46 C51 118.9(9) . . ?
C45 C46 C47 118.5(9) . . ?
N21 C115 C116 114.6(7) . . ?
N21 C115 C114 121.6(8) . . ?
C114 C115 C116 122.5(9) . . ?
C167 C166 C171 119.3(9) . . ?
C167 C166 C163 119.1(9) . . ?
C163 C166 C171 121.4(8) . . ?
N20 C116 C115 114.7(8) . . ?
N20 C116 C117 122.2(10) . . ?
C117 C116 C115 123.1(10) . . ?
C145 C144 C143 117.6(8) . . ?
C145 C144 H144 121.2 . . ?
C143 C144 H144 121.2 . . ?
N17 C96 C95 113.9(8) . . ?
C97 C96 N17 120.1(8) . . ?
C97 C96 C95 126.0(9) . . ?
C18 C17 H17 119.8 . . ?
C16 C17 C18 120.5(8) . . ?
C16 C17 H17 119.8 . . ?
N19 C172 C171 124.7(9) . . ?
N19 C172 H172 117.6 . . ?
C171 C172 H172 117.6 . . ?
C136 C135 H135 120.2 . . ?
C132 C135 C136 119.6(8) . . ?
C132 C135 H135 120.2 . . ?
C130 C129 C131 121.5(8) . . ?
C128 C129 C130 116.2(8) . . ?
C128 C129 C131 121.9(9) . . ?
C165 C164 C163 178.5(11) . . ?
C46 C47 C48 121.8(10) . . ?
C46 C47 C49 124.2(9) . . ?
C48 C47 C49 114.0(8) . . ?
C105 C104 C103 177.1(14) . . ?
C76 C75 H75 119.5 . . ?
C72 C75 C76 121.0(8) . . ?
C72 C75 H75 119.5 . . ?
N7 C5 C6 114.8(8) . . ?
C4 C5 C6 125.1(9) . . ?
C4 C5 N7 120.0(9) . . ?
C83 C84 H84 121.6 . . ?
C83 C84 C85 116.7(8) . . ?
C85 C84 H84 121.6 . . ?
C61 C62 H62 122.5 . . ?
C63 C62 H62 122.5 . . ?
C63 C62 C61 115.0(8) . . ?
C41 C42 C43 122.0(8) . . ?
C45 C42 C41 118.8(9) . . ?
C45 C42 C43 118.9(9) . . ?
C51 C53 H53 119.5 . . ?
C54 C53 C51 120.9(11) . . ?
C54 C53 H53 119.5 . . ?
C75 C72 C71 121.3(8) . . ?
C75 C72 C73 117.0(8) . . ?
C73 C72 C71 121.6(8) . . ?
C166 C163 C164 126.2(8) . . ?
C166 C163 C162 119.2(8) . . ?
C164 C163 C162 114.5(8) . . ?
N3 C36 C35 115.9(9) . . ?
C37 C36 N3 120.5(8) . . ?
C37 C36 C35 123.7(8) . . ?
C109 C110 H110 180.0 . . ?
C6 C7 H7 119.7 . . ?
C6 C7 C8 120.6(8) . . ?
C8 C7 H7 119.7 . . ?
C80 C79 C77 175.9(9) . . ?
C135 C132 C133 117.7(8) . . ?
C135 C132 C131 122.1(8) . . ?
C131 C132 C133 119.7(9) . . ?
C108 C101 C99 120.8(8) . . ?
C102 C101 C108 118.1(9) . . ?
C102 C101 C99 120.7(9) . . ?
C40 C39 C41 121.7(8) . . ?
C40 C39 C38 119.1(9) . . ?
C38 C39 C41 119.2(9) . . ?
C42 C41 C39 122.9(9) . . ?
C42 C41 C48 120.3(8) . . ?
C48 C41 C39 116.4(8) . . ?
N10 C52 C51 123.3(9) . . ?
N10 C52 H52 118.4 . . ?
C51 C52 H52 118.4 . . ?
N21 C112 H112 118.9 . . ?
C111 C112 N21 122.2(8) . . ?
C111 C112 H112 118.9 . . ?
N1 C31 H31 120.3 . . ?
N1 C31 C32 119.3(10) . . ?
C32 C31 H31 120.3 . . ?
C44 C43 C42 176.7(10) . . ?
C74 C73 C72 178.5(13) . . ?
N8 C65 C66 114.5(8) . . ?
N8 C65 C64 122.0(9) . . ?
C64 C65 C66 123.4(9) . . ?
C115 C114 H114 120.2 . . ?
C115 C114 C113 119.6(9) . . ?
C113 C114 H114 120.2 . . ?
C108 C107 H107 118.5 . . ?
C106 C107 C108 122.9(10) . . ?
C106 C107 H107 118.5 . . ?
C37 C38 H38 122.4 . . ?
C39 C38 C37 115.3(10) . . ?
C39 C38 H38 122.4 . . ?
C164 C165 H165 180.0 . . ?
C17 C16 C21 116.3(9) . . ?
C13 C16 C21 122.9(8) . . ?
C13 C16 C17 120.8(8) . . ?
N4 C86 C85 116.8(8) . . ?
N4 C86 C87 120.8(9) . . ?
C87 C86 C85 122.0(8) . . ?
C31 C32 H32 118.9 . . ?
C33 C32 C31 122.1(10) . . ?
C33 C32 H32 118.9 . . ?
C101 C102 H102 118.8 . . ?
C103 C102 C101 122.4(11) . . ?
C103 C102 H102 118.8 . . ?
N8 C61 C62 122.9(9) . . ?
N8 C61 H61 118.6 . . ?
C62 C61 H61 118.6 . . ?
C106 C103 C104 124.3(9) . . ?
C102 C103 C106 120.3(9) . . ?
C102 C103 C104 115.4(9) . . ?
C69 C68 H68 119.2 . . ?
C67 C68 C69 121.6(9) . . ?
C67 C68 H68 119.2 . . ?
C53 C54 H54 121.2 . . ?
C53 C54 C55 117.7(10) . . ?
C55 C54 H54 121.2 . . ?
N19 C175 C176 118.8(8) . . ?
N19 C175 C174 117.8(9) . . ?
C174 C175 C176 123.4(9) . . ?
C134 C133 C132 175.4(13) . . ?
C169 C170 H170 180.0 . . ?
C95 C94 H94 120.1 . . ?
C93 C94 H94 120.1 . . ?
C93 C94 C95 119.8(11) . . ?
C11 C12 H12 118.5 . . ?
C13 C12 C11 123.0(8) . . ?
C13 C12 H12 118.5 . . ?
C10 C9 C11 120.2(8) . . ?
C8 C9 C11 126.1(8) . . ?
C8 C9 C10 113.3(9) . . ?
C16 C13 C12 118.6(8) . . ?
C16 C13 C14 123.1(9) . . ?
C12 C13 C14 118.2(8) . . ?
C140 C139 C137 174.6(13) . . ?
C46 C45 C42 122.3(9) . . ?
C46 C45 H45 118.8 . . ?
C42 C45 H45 118.8 . . ?
C79 C80 H80 180.0 . . ?
C161 C162 C163 119.7(9) . . ?
C161 C162 H162 120.2 . . ?
C163 C162 H162 120.2 . . ?
C111 C113 C114 117.5(9) . . ?
C111 C113 H113 121.3 . . ?
C114 C113 H113 121.3 . . ?
C65 C64 H64 122.8 . . ?
C63 C64 C65 114.5(9) . . ?
C63 C64 H64 122.8 . . ?
N6 C82 C81 125.2(8) . . ?
N6 C82 H82 117.4 . . ?
C81 C82 H82 117.4 . . ?
C136 C137 C139 120.2(9) . . ?
C138 C137 C136 120.7(8) . . ?
C138 C137 C139 118.9(9) . . ?
C146 C147 H147 118.9 . . ?
C146 C147 C148 122.3(10) . . ?
C148 C147 H147 118.9 . . ?
N18 C91 H91 119.0 . . ?
N18 C91 C92 122.0(10) . . ?
C92 C91 H91 119.0 . . ?
C66 C67 C68 117.2(9) . . ?
C66 C67 H67 121.4 . . ?
C68 C67 H67 121.4 . . ?
C110 C109 C108 174.4(11) . . ?
N16 C142 C141 126.1(9) . . ?
N16 C142 H142 117.0 . . ?
C141 C142 H142 117.0 . . ?
N18 C95 C96 115.2(8) . . ?
N18 C95 C94 123.8(9) . . ?
C94 C95 C96 121.0(9) . . ?
C97 C98 H98 120.7 . . ?
C97 C98 C99 118.6(9) . . ?
C99 C98 H98 120.7 . . ?
N10 C55 C54 122.9(9) . . ?
N10 C55 C56 114.6(9) . . ?
C54 C55 C56 122.2(9) . . ?
C128 C127 H127 123.1 . . ?
C126 C127 H127 123.1 . . ?
C126 C127 C128 113.7(10) . . ?
C96 C97 C98 120.4(10) . . ?
C96 C97 H97 119.8 . . ?
C98 C97 H97 119.8 . . ?
N9 C10 C9 124.6(8) . . ?
N9 C10 H10 117.7 . . ?
C9 C10 H10 117.7 . . ?
N13 C150 H150 117.4 . . ?
N13 C150 C149 125.1(10) . . ?
C149 C150 H150 117.4 . . ?
C15 C14 C13 178.1(13) . . ?
C5 C4 H4 119.3 . . ?
C5 C4 C3 121.4(10) . . ?
C3 C4 H4 119.3 . . ?
C62 C63 H63 116.6 . . ?
C64 C63 C62 126.8(9) . . ?
C64 C63 H63 116.6 . . ?
C14 C15 H15 180.0 . . ?
N24 C130 C129 121.9(8) . . ?
N24 C130 H130 119.1 . . ?
C129 C130 H130 119.1 . . ?
C137 C138 H138 119.3 . . ?
C137 C138 C131 121.4(9) . . ?
C131 C138 H138 119.3 . . ?
C7 C8 H8 118.7 . . ?
C9 C8 C7 122.6(9) . . ?
C9 C8 H8 118.7 . . ?
N20 C120 H120 118.2 . . ?
C119 C120 N20 123.6(11) . . ?
C119 C120 H120 118.2 . . ?
C47 C48 C41 117.9(8) . . ?
C47 C48 H48 121.0 . . ?
C41 C48 H48 121.0 . . ?
N22 C176 C175 115.5(8) . . ?
N22 C176 C177 117.7(10) . . ?
C175 C176 C177 126.7(9) . . ?
C28 C0AA H0AA 121.9 . . ?
C30 C0AA H0AA 121.9 . . ?
C30 C0AA C28 116.1(10) . . ?
C91 C92 H92 120.3 . . ?
C93 C92 C91 119.5(9) . . ?
C93 C92 H92 120.3 . . ?
C129 C128 C127 122.3(9) . . ?
C129 C128 H128 118.9 . . ?
C127 C128 H128 118.9 . . ?
C171 C173 H173 120.7 . . ?
C174 C173 C171 118.6(9) . . ?
C174 C173 H173 120.7 . . ?
N1 C35 C36 115.3(8) . . ?
N1 C35 C34 121.7(9) . . ?
C34 C35 C36 122.9(10) . . ?
C73 C74 H74 180.0 . . ?
C100 C99 C101 122.7(8) . . ?
C100 C99 C98 118.5(9) . . ?
C98 C99 C101 118.4(9) . . ?
N4 C90 H90 119.8 . . ?
N4 C90 C89 120.3(11) . . ?
C89 C90 H90 119.8 . . ?
N6 C85 C84 120.4(8) . . ?
N6 C85 C86 116.3(7) . . ?
C84 C85 C86 123.3(8) . . ?
N23 C125 C126 114.6(8) . . ?
N23 C125 C124 124.7(10) . . ?
C124 C125 C126 120.4(10) . . ?
C104 C105 H105 180.0 . . ?
C155 C154 H154 118.1 . . ?
C155 C154 C153 123.7(11) . . ?
C153 C154 H154 118.1 . . ?
N24 C126 C125 113.5(9) . . ?
C127 C126 N24 126.4(10) . . ?
C127 C126 C125 120.0(9) . . ?
C132 C131 C129 122.1(8) . . ?
C138 C131 C129 119.9(9) . . ?
C138 C131 C132 117.9(9) . . ?
C43 C44 H44 180.0 . . ?
C27 C28 C0AA 119.1(10) . . ?
C27 C28 H28 120.4 . . ?
C0AA C28 H28 120.4 . . ?
C150 C149 H149 121.8 . . ?
C150 C149 C148 116.4(10) . . ?
C148 C149 H149 121.8 . . ?
N14 C151 H151 119.2 . . ?
N14 C151 C152 121.7(11) . . ?
C152 C151 H151 119.2 . . ?
C151 C152 H152 120.0 . . ?
C151 C152 C153 120.1(10) . . ?
C153 C152 H152 120.0 . . ?
C133 C134 H134 180.0 . . ?
C50 C49 C47 175.4(11) . . ?
C120 C119 H119 120.0 . . ?
C120 C119 C118 120.1(11) . . ?
C118 C119 H119 120.0 . . ?
C139 C140 H140 180.0 . . ?
N11 C60 H60 118.3 . . ?
C59 C60 N11 123.3(12) . . ?
C59 C60 H60 118.3 . . ?
N11 C56 C55 114.8(9) . . ?
N11 C56 C57 125.6(10) . . ?
C57 C56 C55 119.5(10) . . ?
C147 C148 C149 118.7(10) . . ?
C147 C148 H148 120.7 . . ?
C149 C148 H148 120.7 . . ?
C19 C20 H20 180.0 . . ?
C176 C177 H177 118.9 . . ?
C178 C177 C176 122.2(12) . . ?
C178 C177 H177 118.9 . . ?
C125 C124 H124 122.4 . . ?
C125 C124 C123 115.1(12) . . ?
C123 C124 H124 122.4 . . ?
N7 C1 H1 118.7 . . ?
C2 C1 N7 122.6(12) . . ?
C2 C1 H1 118.7 . . ?
C35 C34 H34 121.1 . . ?
C33 C34 C35 117.8(12) . . ?
C33 C34 H34 121.1 . . ?
C175 C174 H174 118.6 . . ?
C173 C174 C175 122.7(9) . . ?
C173 C174 H174 118.6 . . ?
C124 C123 H123 119.9 . . ?
C122 C123 C124 120.1(13) . . ?
C122 C123 H123 119.9 . . ?
C60 C59 H59 120.9 . . ?
C60 C59 C58 118.3(13) . . ?
C58 C59 H59 120.9 . . ?
C94 C93 H93 120.7 . . ?
C92 C93 C94 118.5(10) . . ?
C92 C93 H93 120.7 . . ?
C56 C57 H57 123.6 . . ?
C56 C57 C58 112.9(12) . . ?
C58 C57 H57 123.6 . . ?
C49 C50 H50 180.0 . . ?
C32 C33 C34 119.0(11) . . ?
C32 C33 H33 120.5 . . ?
C34 C33 H33 120.5 . . ?
C119 C118 H118 121.8 . . ?
C117 C118 C119 116.5(11) . . ?
C117 C118 H118 121.8 . . ?
C1 C2 H2 120.7 . . ?
C1 C2 C3 118.7(11) . . ?
C3 C2 H2 120.7 . . ?
N23 C121 H121 123.9 . . ?
N23 C121 C122 112.1(12) . . ?
C122 C121 H121 123.9 . . ?
C154 C153 C152 115.7(10) . . ?
C154 C153 H153 122.2 . . ?
C152 C153 H153 122.2 . . ?
N5 C30 C0AA 123.0(10) . . ?
N5 C30 H30 118.5 . . ?
C0AA C30 H30 118.5 . . ?
C4 C3 C2 117.3(10) . . ?
C4 C3 H3 121.3 . . ?
C2 C3 H3 121.3 . . ?
C90 C89 H89 122.0 . . ?
C88 C89 C90 116.1(11) . . ?
C88 C89 H89 122.0 . . ?
C59 C58 C57 122.7(13) . . ?
C59 C58 H58 118.6 . . ?
C57 C58 H58 118.6 . . ?
C123 C122 C121 125.4(12) . . ?
C123 C122 H122 117.3 . . ?
C121 C122 H122 117.3 . . ?
C86 C87 H87 121.6 . . ?
C86 C87 C88 116.8(10) . . ?
C88 C87 H87 121.6 . . ?
C116 C117 H117 120.0 . . ?
C118 C117 C116 120.0(12) . . ?
C118 C117 H117 120.0 . . ?
N22 C180 H180 118.4 . . ?
C179 C180 N22 123.2(12) . . ?
C179 C180 H180 118.4 . . ?
C180 C179 H179 120.3 . . ?
C180 C179 C178 119.4(13) . . ?
C178 C179 H179 120.3 . . ?
C89 C88 C87 123.9(12) . . ?
C89 C88 H88 118.1 . . ?
C87 C88 H88 118.1 . . ?
C177 C178 C179 119.7(13) . . ?
C177 C178 H178 120.2 . . ?
C179 C178 H178 120.2 . . ?

loop_
_geom_bond_atom_site_label_1
_geom_bond_atom_site_label_2
_geom_bond_distance
_geom_bond_site_symmetry_2
_geom_bond_publ_flag
Zn3 N13 2.182(8) . ?
Zn3 N16 2.225(8) . ?
Zn3 N14 2.162(7) . ?
Zn3 N17 2.165(8) . ?
Zn3 N15 2.153(7) . ?
Zn3 N18 2.129(8) . ?
Zn1 N6 2.170(6) . ?
Zn1 N2 2.189(7) . ?
Zn1 N3 2.161(8) . ?
Zn1 N4 2.170(8) . ?
Zn1 N5 2.173(9) . ?
Zn1 N1 2.159(7) . ?
Zn4 N19 2.208(8) . ?
Zn4 N21 2.168(7) . ?
Zn4 N23 2.161(9) . ?
Zn4 N24 2.195(8) . ?
Zn4 N20 2.130(8) . ?
Zn4 N22 2.135(8) . ?
Zn2 N12 2.168(8) . ?
Zn2 N9 2.198(7) . ?
Zn2 N8 2.119(8) . ?
Zn2 N10 2.172(7) . ?
Zn2 N11 2.179(7) . ?
Zn2 N7 2.185(9) . ?
N6 C82 1.312(11) . ?
N6 C85 1.388(10) . ?
N2 C25 1.296(12) . ?
N2 C22 1.363(11) . ?
N19 C172 1.322(11) . ?
N19 C175 1.377(12) . ?
N12 C70 1.369(11) . ?
N12 C66 1.335(11) . ?
N13 C146 1.354(12) . ?
N13 C150 1.310(12) . ?
N16 C145 1.327(12) . ?
N16 C142 1.347(12) . ?
N14 C155 1.363(12) . ?
N14 C151 1.361(13) . ?
N3 C40 1.319(11) . ?
N3 C36 1.418(11) . ?
N9 C6 1.392(10) . ?
N9 C10 1.299(12) . ?
N21 C115 1.359(12) . ?
N21 C112 1.375(11) . ?
N17 C100 1.356(11) . ?
N17 C96 1.387(13) . ?
N4 C86 1.341(11) . ?
N4 C90 1.342(14) . ?
N8 C65 1.361(12) . ?
N8 C61 1.343(12) . ?
N15 C156 1.397(12) . ?
N15 C160 1.314(11) . ?
N10 C52 1.358(11) . ?
N10 C55 1.342(13) . ?
N11 C60 1.375(12) . ?
N11 C56 1.297(13) . ?
N5 C26 1.365(13) . ?
N5 C30 1.310(13) . ?
N1 C31 1.367(11) . ?
N1 C35 1.325(13) . ?
C168 C167 1.396(13) . ?
C168 C161 1.417(13) . ?
C168 C169 1.428(12) . ?
C145 C146 1.523(13) . ?
C145 C144 1.376(13) . ?
N18 C91 1.355(12) . ?
N18 C95 1.355(12) . ?
C18 C11 1.394(12) . ?
C18 C19 1.482(12) . ?
C18 C17 1.419(13) . ?
N23 C125 1.329(14) . ?
N23 C121 1.417(14) . ?
N24 C130 1.324(11) . ?
N24 C126 1.344(12) . ?
C167 H167 0.9500 . ?
C167 C166 1.359(13) . ?
C26 C25 1.489(13) . ?
C26 C27 1.371(15) . ?
C161 C159 1.492(13) . ?
C161 C162 1.372(12) . ?
C159 C158 1.434(12) . ?
C159 C160 1.394(12) . ?
N20 C116 1.331(12) . ?
N20 C120 1.348(13) . ?
C141 C143 1.405(13) . ?
C141 C136 1.472(12) . ?
C141 C142 1.378(14) . ?
C77 C76 1.407(12) . ?
C77 C78 1.419(13) . ?
C77 C79 1.434(13) . ?
C25 C24 1.437(12) . ?
C27 H27 0.9500 . ?
C27 C28 1.363(14) . ?
C100 H100 0.9500 . ?
C100 C99 1.313(13) . ?
C23 H23 0.9500 . ?
C23 C21 1.398(14) . ?
C23 C24 1.360(13) . ?
C70 H70 0.9500 . ?
C70 C69 1.404(13) . ?
C6 C5 1.466(13) . ?
C6 C7 1.373(13) . ?
C21 C22 1.376(13) . ?
C21 C16 1.546(12) . ?
C143 H143 0.9500 . ?
C143 C144 1.404(13) . ?
C69 C71 1.470(12) . ?
C69 C68 1.409(12) . ?
C146 C147 1.338(14) . ?
C169 C170 1.242(13) . ?
C76 C81 1.456(12) . ?
C76 C75 1.412(13) . ?
C78 H78 0.9500 . ?
C78 C71 1.350(13) . ?
C66 C65 1.463(13) . ?
C66 C67 1.397(14) . ?
C111 C106 1.544(12) . ?
C111 C112 1.343(13) . ?
C111 C113 1.388(14) . ?
C81 C83 1.358(12) . ?
C81 C82 1.409(11) . ?
C40 H40 0.9500 . ?
C40 C39 1.383(14) . ?
C71 C72 1.468(12) . ?
N7 C5 1.374(13) . ?
N7 C1 1.364(13) . ?
C108 C101 1.419(13) . ?
C108 C107 1.411(13) . ?
C108 C109 1.387(13) . ?
C156 C157 1.379(13) . ?
C156 C155 1.492(13) . ?
N22 C176 1.387(13) . ?
N22 C180 1.375(12) . ?
C11 C12 1.414(12) . ?
C11 C9 1.450(13) . ?
C157 H157 0.9500 . ?
C157 C158 1.352(14) . ?
C155 C154 1.358(13) . ?
C19 C20 1.140(14) . ?
C158 H158 0.9500 . ?
C160 H160 0.9500 . ?
C106 C107 1.366(14) . ?
C106 C103 1.395(14) . ?
C37 H37 0.9500 . ?
C37 C36 1.359(14) . ?
C37 C38 1.431(14) . ?
C24 H24 0.9500 . ?
C136 C135 1.451(12) . ?
C136 C137 1.433(13) . ?
C171 C166 1.490(14) . ?
C171 C172 1.384(13) . ?
C171 C173 1.398(12) . ?
C22 H22 0.9500 . ?
C51 C46 1.461(13) . ?
C51 C53 1.396(14) . ?
C51 C52 1.400(14) . ?
C83 H83 0.9500 . ?
C83 C84 1.386(13) . ?
C46 C47 1.400(13) . ?
C46 C45 1.389(15) . ?
C115 C116 1.507(13) . ?
C115 C114 1.389(13) . ?
C166 C163 1.403(14) . ?
C116 C117 1.389(15) . ?
C144 H144 0.9500 . ?
C96 C95 1.505(13) . ?
C96 C97 1.365(14) . ?
C17 H17 0.9500 . ?
C17 C16 1.386(13) . ?
C172 H172 0.9500 . ?
C135 H135 0.9500 . ?
C135 C132 1.364(13) . ?
C129 C130 1.417(13) . ?
C129 C128 1.369(13) . ?
C129 C131 1.468(13) . ?
C164 C163 1.454(13) . ?
C164 C165 1.160(14) . ?
C47 C48 1.419(13) . ?
C47 C49 1.501(17) . ?
C104 C103 1.484(15) . ?
C104 C105 1.162(16) . ?
C75 H75 0.9500 . ?
C75 C72 1.384(12) . ?
C5 C4 1.303(14) . ?
C84 H84 0.9500 . ?
C84 C85 1.413(12) . ?
C62 H62 0.9500 . ?
C62 C61 1.389(13) . ?
C62 C63 1.369(15) . ?
C42 C41 1.419(13) . ?
C42 C43 1.424(15) . ?
C42 C45 1.393(13) . ?
C53 H53 0.9500 . ?
C53 C54 1.393(14) . ?
C72 C73 1.465(13) . ?
C163 C162 1.465(12) . ?
C36 C35 1.445(12) . ?
C110 H110 0.9500 . ?
C110 C109 1.271(14) . ?
C7 H7 0.9500 . ?
C7 C8 1.375(15) . ?
C79 C80 1.192(13) . ?
C132 C133 1.444(13) . ?
C132 C131 1.441(14) . ?
C101 C102 1.392(13) . ?
C101 C99 1.506(13) . ?
C39 C41 1.511(12) . ?
C39 C38 1.428(12) . ?
C41 C48 1.424(15) . ?
C52 H52 0.9500 . ?
C112 H112 0.9500 . ?
C31 H31 0.9500 . ?
C31 C32 1.379(15) . ?
C43 C44 1.207(16) . ?
C73 C74 1.194(15) . ?
C65 C64 1.428(13) . ?
C114 H114 0.9500 . ?
C114 C113 1.396(14) . ?
C107 H107 0.9500 . ?
C38 H38 0.9500 . ?
C165 H165 0.9500 . ?
C16 C13 1.370(14) . ?
C86 C85 1.507(13) . ?
C86 C87 1.382(13) . ?
C32 H32 0.9500 . ?
C32 C33 1.340(18) . ?
C102 H102 0.9500 . ?
C102 C103 1.366(13) . ?
C61 H61 0.9500 . ?
C68 H68 0.9500 . ?
C68 C67 1.400(14) . ?
C54 H54 0.9500 . ?
C54 C55 1.397(16) . ?
C175 C176 1.415(15) . ?
C175 C174 1.399(13) . ?
C133 C134 1.261(15) . ?
C170 H170 0.9500 . ?
C94 H94 0.9500 . ?
C94 C95 1.393(15) . ?
C94 C93 1.377(16) . ?
C12 H12 0.9500 . ?
C12 C13 1.385(13) . ?
C9 C10 1.446(12) . ?
C9 C8 1.375(13) . ?
C13 C14 1.425(12) . ?
C139 C137 1.435(13) . ?
C139 C140 1.199(15) . ?
C45 H45 0.9500 . ?
C80 H80 0.9500 . ?
C162 H162 0.9500 . ?
C113 H113 0.9500 . ?
C64 H64 0.9500 . ?
C64 C63 1.324(14) . ?
C82 H82 0.9500 . ?
C137 C138 1.388(13) . ?
C147 H147 0.9500 . ?
C147 C148 1.342(15) . ?
C91 H91 0.9500 . ?
C91 C92 1.445(16) . ?
C67 H67 0.9500 . ?
C142 H142 0.9500 . ?
C98 H98 0.9500 . ?
C98 C97 1.377(14) . ?
C98 C99 1.410(13) . ?
C55 C56 1.550(14) . ?
C127 H127 0.9500 . ?
C127 C128 1.467(15) . ?
C127 C126 1.324(14) . ?
C97 H97 0.9500 . ?
C10 H10 0.9500 . ?
C150 H150 0.9500 . ?
C150 C149 1.334(15) . ?
C14 C15 1.187(15) . ?
C4 H4 0.9500 . ?
C4 C3 1.407(16) . ?
C63 H63 0.9500 . ?
C15 H15 0.9500 . ?
C130 H130 0.9500 . ?
C138 H138 0.9500 . ?
C138 C131 1.400(14) . ?
C8 H8 0.9500 . ?
C120 H120 0.9500 . ?
C120 C119 1.338(15) . ?
C48 H48 0.9500 . ?
C176 C177 1.458(16) . ?
C0AA H0AA 0.9500 . ?
C0AA C28 1.458(16) . ?
C0AA C30 1.387(17) . ?
C92 H92 0.9500 . ?
C92 C93 1.360(17) . ?
C128 H128 0.9500 . ?
C173 H173 0.9500 . ?
C173 C174 1.356(14) . ?
C35 C34 1.415(13) . ?
C74 H74 0.9500 . ?
C90 H90 0.9500 . ?
C90 C89 1.416(16) . ?
C125 C126 1.558(14) . ?
C125 C124 1.363(14) . ?
C105 H105 0.9500 . ?
C154 H154 0.9500 . ?
C154 C153 1.380(16) . ?
C44 H44 0.9500 . ?
C28 H28 0.9500 . ?
C149 H149 0.9500 . ?
C149 C148 1.390(17) . ?
C151 H151 0.9500 . ?
C151 C152 1.361(15) . ?
C152 H152 0.9500 . ?
C152 C153 1.415(17) . ?
C134 H134 0.9500 . ?
C49 C50 1.153(16) . ?
C119 H119 0.9500 . ?
C119 C118 1.403(17) . ?
C140 H140 0.9500 . ?
C60 H60 0.9500 . ?
C60 C59 1.294(16) . ?
C56 C57 1.366(16) . ?
C148 H148 0.9500 . ?
C20 H20 0.9500 . ?
C177 H177 0.9500 . ?
C177 C178 1.292(18) . ?
C124 H124 0.9500 . ?
C124 C123 1.411(19) . ?
C1 H1 0.9500 . ?
C1 C2 1.298(16) . ?
C34 H34 0.9500 . ?
C34 C33 1.392(16) . ?
C174 H174 0.9500 . ?
C123 H123 0.9500 . ?
C123 C122 1.31(2) . ?
C59 H59 0.9500 . ?
C59 C58 1.340(19) . ?
C93 H93 0.9500 . ?
C57 H57 0.9500 . ?
C57 C58 1.415(18) . ?
C50 H50 0.9500 . ?
C33 H33 0.9500 . ?
C118 H118 0.9500 . ?
C118 C117 1.380(17) . ?
C2 H2 0.9500 . ?
C2 C3 1.437(18) . ?
C121 H121 0.9500 . ?
C121 C122 1.417(17) . ?
C153 H153 0.9500 . ?
C30 H30 0.9500 . ?
C3 H3 0.9500 . ?
C89 H89 0.9500 . ?
C89 C88 1.351(17) . ?
C58 H58 0.9500 . ?
C122 H122 0.9500 . ?
C87 H87 0.9500 . ?
C87 C88 1.383(15) . ?
C117 H117 0.9500 . ?
C180 H180 0.9500 . ?
C180 C179 1.358(17) . ?
C179 H179 0.9500 . ?
C179 C178 1.39(2) . ?
C88 H88 0.9500 . ?
C178 H178 0.9500 . ?

loop_
_geom_torsion_atom_site_label_1
_geom_torsion_atom_site_label_2
_geom_torsion_atom_site_label_3
_geom_torsion_atom_site_label_4
_geom_torsion
_geom_torsion_site_symmetry_1
_geom_torsion_site_symmetry_2
_geom_torsion_site_symmetry_3
_geom_torsion_site_symmetry_4
_geom_torsion_publ_flag
Zn3 N13 C146 C145 5.6(9) . . . . ?
Zn3 N13 C146 C147 -179.2(6) . . . . ?
Zn3 N13 C150 C149 177.2(9) . . . . ?
Zn3 N16 C145 C146 6.0(10) . . . . ?
Zn3 N16 C145 C144 -175.3(8) . . . . ?
Zn3 N16 C142 C141 169.2(7) . . . . ?
Zn3 N14 C155 C156 5.9(10) . . . . ?
Zn3 N14 C155 C154 179.9(9) . . . . ?
Zn3 N14 C151 C152 176.5(8) . . . . ?
Zn3 N17 C100 C99 168.1(8) . . . . ?
Zn3 N17 C96 C95 6.2(10) . . . . ?
Zn3 N17 C96 C97 -174.2(8) . . . . ?
Zn3 N15 C156 C157 -169.3(7) . . . . ?
Zn3 N15 C156 C155 2.1(10) . . . . ?
Zn3 N15 C160 C159 166.3(7) . . . . ?
Zn3 N18 C91 C92 -177.4(8) . . . . ?
Zn3 N18 C95 C96 0.9(11) . . . . ?
Zn3 N18 C95 C94 -179.8(9) . . . . ?
Zn1 N6 C82 C81 168.7(7) . . . . ?
Zn1 N6 C85 C84 -176.6(8) . . . . ?
Zn1 N6 C85 C86 2.2(12) . . . . ?
Zn1 N2 C25 C26 1.4(9) . . . . ?
Zn1 N2 C25 C24 -175.5(6) . . . . ?
Zn1 N2 C22 C21 169.0(6) . . . . ?
Zn1 N3 C40 C39 167.4(7) . . . . ?
Zn1 N3 C36 C37 -174.1(7) . . . . ?
Zn1 N3 C36 C35 6.9(10) . . . . ?
Zn1 N4 C86 C85 -4.7(13) . . . . ?
Zn1 N4 C86 C87 168.6(9) . . . . ?
Zn1 N4 C90 C89 -166.1(10) . . . . ?
Zn1 N5 C26 C25 -0.4(10) . . . . ?
Zn1 N5 C26 C27 174.8(7) . . . . ?
Zn1 N5 C30 C0AA -175.5(8) . . . . ?
Zn1 N1 C31 C32 174.2(7) . . . . ?
Zn1 N1 C35 C36 5.1(10) . . . . ?
Zn1 N1 C35 C34 -178.1(8) . . . . ?
Zn4 N19 C172 C171 167.0(6) . . . . ?
Zn4 N19 C175 C176 5.0(12) . . . . ?
Zn4 N19 C175 C174 -174.0(8) . . . . ?
Zn4 N21 C115 C116 1.3(10) . . . . ?
Zn4 N21 C115 C114 -165.9(7) . . . . ?
Zn4 N21 C112 C111 165.3(7) . . . . ?
Zn4 N23 C125 C126 -3.1(12) . . . . ?
Zn4 N23 C125 C124 -176.6(9) . . . . ?
Zn4 N23 C121 C122 175.8(10) . . . . ?
Zn4 N24 C130 C129 171.0(6) . . . . ?
Zn4 N24 C126 C127 -173.1(9) . . . . ?
Zn4 N24 C126 C125 3.3(11) . . . . ?
Zn4 N20 C116 C115 0.5(10) . . . . ?
Zn4 N20 C116 C117 179.6(8) . . . . ?
Zn4 N20 C120 C119 179.7(10) . . . . ?
Zn4 N22 C176 C175 -1.3(14) . . . . ?
Zn4 N22 C176 C177 178.4(11) . . . . ?
Zn4 N22 C180 C179 179.4(13) . . . . ?
Zn2 N12 C70 C69 166.7(7) . . . . ?
Zn2 N12 C66 C65 9.4(9) . . . . ?
Zn2 N12 C66 C67 -171.5(7) . . . . ?
Zn2 N9 C6 C5 4.4(10) . . . . ?
Zn2 N9 C6 C7 -177.1(7) . . . . ?
Zn2 N9 C10 C9 168.0(7) . . . . ?
Zn2 N8 C65 C66 8.9(10) . . . . ?
Zn2 N8 C65 C64 -169.2(7) . . . . ?
Zn2 N8 C61 C62 172.8(8) . . . . ?
Zn2 N10 C52 C51 165.1(7) . . . . ?
Zn2 N10 C55 C54 -165.2(8) . . . . ?
Zn2 N10 C55 C56 8.6(11) . . . . ?
Zn2 N11 C60 C59 169.9(11) . . . . ?
Zn2 N11 C56 C55 10.7(12) . . . . ?
Zn2 N11 C56 C57 -167.4(12) . . . . ?
Zn2 N7 C5 C6 -2.2(10) . . . . ?
Zn2 N7 C5 C4 174.9(8) . . . . ?
Zn2 N7 C1 C2 -174.8(9) . . . . ?
N2 C25 C24 C23 5.8(12) . . . . ?
N19 C175 C176 N22 -2.6(16) . . . . ?
N19 C175 C176 C177 177.7(13) . . . . ?
N19 C175 C174 C173 3.1(18) . . . . ?
N12 C70 C69 C71 -173.3(8) . . . . ?
N12 C70 C69 C68 1.1(13) . . . . ?
N12 C66 C65 N8 -12.1(11) . . . . ?
N12 C66 C65 C64 165.9(8) . . . . ?
N12 C66 C67 C68 5.2(14) . . . . ?
N13 C146 C147 C148 4.6(14) . . . . ?
N13 C150 C149 C148 -0.9(17) . . . . ?
N16 C145 C146 N13 -7.7(11) . . . . ?
N16 C145 C146 C147 177.6(8) . . . . ?
N16 C145 C144 C143 7.2(15) . . . . ?
N14 C155 C154 C153 2.4(19) . . . . ?
N14 C151 C152 C153 4.7(18) . . . . ?
N3 C40 C39 C41 -170.8(9) . . . . ?
N3 C40 C39 C38 7.2(15) . . . . ?
N3 C36 C35 N1 -7.9(12) . . . . ?
N3 C36 C35 C34 175.3(9) . . . . ?
N9 C6 C5 N7 -1.6(12) . . . . ?
N9 C6 C5 C4 -178.5(10) . . . . ?
N9 C6 C7 C8 10.1(15) . . . . ?
N21 C115 C116 N20 -1.2(12) . . . . ?
N21 C115 C116 C117 179.7(10) . . . . ?
N21 C115 C114 C113 -5.7(14) . . . . ?
N17 C100 C99 C101 -167.3(9) . . . . ?
N17 C100 C99 C98 5.2(16) . . . . ?
N17 C96 C95 N18 -4.7(12) . . . . ?
N17 C96 C95 C94 176.0(10) . . . . ?
N17 C96 C97 C98 5.4(16) . . . . ?
N4 C86 C85 N6 1.7(15) . . . . ?
N4 C86 C85 C84 -179.5(11) . . . . ?
N4 C86 C87 C88 5.0(19) . . . . ?
N4 C90 C89 C88 -9(2) . . . . ?
N8 C65 C64 C63 -3.2(13) . . . . ?
N15 C156 C157 C158 -1.0(15) . . . . ?
N15 C156 C155 N14 -5.3(12) . . . . ?
N15 C156 C155 C154 -179.1(10) . . . . ?
N10 C55 C56 N11 -12.8(14) . . . . ?
N10 C55 C56 C57 165.4(12) . . . . ?
N11 C60 C59 C58 -2(2) . . . . ?
N11 C56 C57 C58 -4(2) . . . . ?
N5 C26 C25 N2 -0.7(11) . . . . ?
N5 C26 C25 C24 176.2(7) . . . . ?
N5 C26 C27 C28 4.3(13) . . . . ?
N1 C31 C32 C33 5.8(17) . . . . ?
N1 C35 C34 C33 2.1(16) . . . . ?
C168 C167 C166 C171 -173.2(8) . . . . ?
C168 C167 C166 C163 2.8(14) . . . . ?
C168 C161 C159 C158 140.5(9) . . . . ?
C168 C161 C159 C160 -44.4(13) . . . . ?
C168 C161 C162 C163 -0.1(12) . . . . ?
C145 N16 C142 C141 -0.7(14) . . . . ?
C145 C146 C147 C148 179.2(10) . . . . ?
N18 C91 C92 C93 -3.0(17) . . . . ?
C18 C11 C12 C13 1.8(13) . . . . ?
C18 C11 C9 C10 -47.6(13) . . . . ?
C18 C11 C9 C8 140.5(10) . . . . ?
C18 C17 C16 C21 -175.8(8) . . . . ?
C18 C17 C16 C13 3.5(14) . . . . ?
N23 C125 C126 N24 -0.1(13) . . . . ?
N23 C125 C126 C127 176.5(10) . . . . ?
N23 C125 C124 C123 -4.1(19) . . . . ?
N23 C121 C122 C123 7(3) . . . . ?
C167 C168 C161 C159 173.0(8) . . . . ?
C167 C168 C161 C162 -0.1(12) . . . . ?
C167 C166 C163 C164 173.6(9) . . . . ?
C167 C166 C163 C162 -2.9(13) . . . . ?
C26 N5 C30 C0AA 1.7(15) . . . . ?
C26 C25 C24 C23 -171.0(8) . . . . ?
C26 C27 C28 C0AA -4.9(14) . . . . ?
C161 C168 C167 C166 -1.3(13) . . . . ?
C161 C159 C158 C157 171.5(9) . . . . ?
C161 C159 C160 N15 -170.7(9) . . . . ?
C159 C161 C162 C163 -173.5(8) . . . . ?
N20 C116 C117 C118 -1.8(18) . . . . ?
N20 C120 C119 C118 3(2) . . . . ?
C141 C143 C144 C145 -4.8(14) . . . . ?
C141 C136 C135 C132 -173.3(9) . . . . ?
C141 C136 C137 C139 -9.0(14) . . . . ?
C141 C136 C137 C138 177.0(9) . . . . ?
C77 C76 C81 C83 143.4(9) . . . . ?
C77 C76 C81 C82 -45.9(12) . . . . ?
C77 C76 C75 C72 3.2(12) . . . . ?
C77 C78 C71 C69 -174.9(8) . . . . ?
C77 C78 C71 C72 1.1(12) . . . . ?
C25 N2 C22 C21 -4.0(12) . . . . ?
C25 C26 C27 C28 178.8(8) . . . . ?
C27 C26 C25 N2 -175.6(8) . . . . ?
C27 C26 C25 C24 1.3(13) . . . . ?
C100 N17 C96 C95 179.7(8) . . . . ?
C100 N17 C96 C97 -0.7(14) . . . . ?
C23 C21 C22 N2 6.4(13) . . . . ?
C23 C21 C16 C17 -41.8(12) . . . . ?
C23 C21 C16 C13 139.0(10) . . . . ?
C70 N12 C66 C65 175.1(7) . . . . ?
C70 N12 C66 C67 -5.7(12) . . . . ?
C70 C69 C71 C78 129.3(10) . . . . ?
C70 C69 C71 C72 -46.4(13) . . . . ?
C70 C69 C68 C67 -1.5(14) . . . . ?
C6 N9 C10 C9 -0.6(15) . . . . ?
C6 C5 C4 C3 176.3(10) . . . . ?
C6 C7 C8 C9 -5.4(17) . . . . ?
C21 C23 C24 C25 -3.4(13) . . . . ?
C21 C16 C13 C12 175.2(8) . . . . ?
C21 C16 C13 C14 -6.4(14) . . . . ?
C143 C141 C136 C135 -38.8(12) . . . . ?
C143 C141 C136 C137 141.8(9) . . . . ?
C143 C141 C142 N16 2.6(14) . . . . ?
C69 C71 C72 C75 173.0(8) . . . . ?
C69 C71 C72 C73 -7.8(12) . . . . ?
C69 C68 C67 C66 -1.4(15) . . . . ?
C146 N13 C150 C149 1.6(15) . . . . ?
C146 C145 C144 C143 -174.2(8) . . . . ?
C146 C147 C148 C149 -3.8(18) . . . . ?
C169 C168 C167 C166 -179.2(9) . . . . ?
C169 C168 C161 C159 -9.2(13) . . . . ?
C169 C168 C161 C162 177.7(8) . . . . ?
C76 C77 C78 C71 3.0(12) . . . . ?
C76 C81 C83 C84 167.9(10) . . . . ?
C76 C81 C82 N6 -164.9(9) . . . . ?
C76 C75 C72 C71 0.9(12) . . . . ?
C76 C75 C72 C73 -178.3(8) . . . . ?
C78 C77 C76 C81 173.0(7) . . . . ?
C78 C77 C76 C75 -5.1(11) . . . . ?
C78 C71 C72 C75 -3.1(12) . . . . ?
C78 C71 C72 C73 176.1(8) . . . . ?
C66 N12 C70 C69 2.4(12) . . . . ?
C66 C65 C64 C63 178.9(9) . . . . ?
C111 C106 C107 C108 -172.2(8) . . . . ?
C111 C106 C103 C104 -9.3(14) . . . . ?
C111 C106 C103 C102 171.5(8) . . . . ?
C81 C76 C75 C72 -174.9(8) . . . . ?
C81 C83 C84 C85 -2.9(17) . . . . ?
C40 N3 C36 C37 -1.6(14) . . . . ?
C40 N3 C36 C35 179.4(9) . . . . ?
C40 C39 C41 C42 -42.6(13) . . . . ?
C40 C39 C41 C48 130.8(9) . . . . ?
C40 C39 C38 C37 -4.5(13) . . . . ?
C71 C69 C68 C67 173.0(9) . . . . ?
N7 C5 C4 C3 -0.5(17) . . . . ?
N7 C1 C2 C3 1.3(19) . . . . ?
C108 C101 C102 C103 -2.2(13) . . . . ?
C108 C101 C99 C100 -42.6(13) . . . . ?
C108 C101 C99 C98 144.9(10) . . . . ?
C156 N15 C160 C159 -3.6(13) . . . . ?
C156 C157 C158 C159 2.2(15) . . . . ?
C156 C155 C154 C153 176.1(11) . . . . ?
N22 C176 C177 C178 -3(3) . . . . ?
N22 C180 C179 C178 7(3) . . . . ?
C11 C18 C17 C16 -0.2(13) . . . . ?
C11 C12 C13 C16 1.3(14) . . . . ?
C11 C12 C13 C14 -177.1(9) . . . . ?
C11 C9 C10 N9 -167.7(9) . . . . ?
C11 C9 C8 C7 170.3(10) . . . . ?
C157 C156 C155 N14 166.0(9) . . . . ?
C157 C156 C155 C154 -7.7(16) . . . . ?
C155 N14 C151 C152 -3.3(16) . . . . ?
C155 C156 C157 C158 -171.6(9) . . . . ?
C155 C154 C153 C152 -1(2) . . . . ?
C19 C18 C11 C12 176.1(8) . . . . ?
C19 C18 C11 C9 -4.2(13) . . . . ?
C19 C18 C17 C16 -178.7(8) . . . . ?
C158 C159 C160 N15 4.7(14) . . . . ?
C160 N15 C156 C157 1.5(13) . . . . ?
C160 N15 C156 C155 173.0(8) . . . . ?
C160 C159 C158 C157 -3.8(14) . . . . ?
C106 C111 C112 N21 -171.2(8) . . . . ?
C106 C111 C113 C114 172.9(8) . . . . ?
C37 C36 C35 N1 173.2(9) . . . . ?
C37 C36 C35 C34 -3.6(15) . . . . ?
C24 C23 C21 C22 -2.5(13) . . . . ?
C24 C23 C21 C16 170.9(8) . . . . ?
C136 C141 C143 C144 172.7(9) . . . . ?
C136 C141 C142 N16 -169.9(8) . . . . ?
C136 C135 C132 C133 -177.0(9) . . . . ?
C136 C135 C132 C131 -4.5(15) . . . . ?
C136 C137 C138 C131 -3.1(15) . . . . ?
C171 C166 C163 C164 -10.4(14) . . . . ?
C171 C166 C163 C162 173.1(8) . . . . ?
C171 C173 C174 C175 1.0(18) . . . . ?
C22 N2 C25 C26 174.9(7) . . . . ?
C22 N2 C25 C24 -2.0(11) . . . . ?
C22 C21 C16 C17 131.8(9) . . . . ?
C22 C21 C16 C13 -47.5(12) . . . . ?
C51 C46 C47 C48 175.8(9) . . . . ?
C51 C46 C47 C49 -6.1(15) . . . . ?
C51 C46 C45 C42 -172.7(9) . . . . ?
C51 C53 C54 C55 4.2(16) . . . . ?
C83 C81 C82 N6 6.7(14) . . . . ?
C83 C84 C85 N6 6.4(16) . . . . ?
C83 C84 C85 C86 -172.4(10) . . . . ?
C46 C51 C53 C54 171.9(10) . . . . ?
C46 C51 C52 N10 -173.2(9) . . . . ?
C46 C47 C48 C41 0.3(13) . . . . ?
C115 N21 C112 C111 -6.9(13) . . . . ?
C115 C116 C117 C118 177.2(11) . . . . ?
C115 C114 C113 C111 3.8(13) . . . . ?
C166 C171 C172 N19 -169.9(8) . . . . ?
C166 C171 C173 C174 171.8(10) . . . . ?
C166 C163 C162 C161 1.5(12) . . . . ?
C116 N20 C120 C119 -1.0(17) . . . . ?
C116 C115 C114 C113 -171.9(9) . . . . ?
C144 C145 C146 N13 173.6(9) . . . . ?
C144 C145 C146 C147 -1.2(14) . . . . ?
C96 N17 C100 C99 -4.8(14) . . . . ?
C17 C18 C11 C12 -2.4(12) . . . . ?
C17 C18 C11 C9 177.4(8) . . . . ?
C17 C16 C13 C12 -4.0(14) . . . . ?
C17 C16 C13 C14 174.4(9) . . . . ?
C172 N19 C175 C176 177.3(9) . . . . ?
C172 N19 C175 C174 -1.7(14) . . . . ?
C172 C171 C166 C167 134.2(9) . . . . ?
C172 C171 C166 C163 -41.8(13) . . . . ?
C172 C171 C173 C174 -6.2(15) . . . . ?
C135 C136 C137 C139 171.7(9) . . . . ?
C135 C136 C137 C138 -2.3(14) . . . . ?
C135 C132 C131 C129 175.3(9) . . . . ?
C135 C132 C131 C138 -0.9(15) . . . . ?
C164 C163 C162 C161 -175.3(8) . . . . ?
C47 C46 C45 C42 6.6(14) . . . . ?
C75 C76 C81 C83 -38.5(13) . . . . ?
C75 C76 C81 C82 132.1(9) . . . . ?
C5 C6 C7 C8 -171.6(10) . . . . ?
C5 N7 C1 C2 -2.6(17) . . . . ?
C5 C4 C3 C2 -0.7(18) . . . . ?
C42 C41 C48 C47 0.1(13) . . . . ?
C53 C51 C46 C47 142.2(11) . . . . ?
C53 C51 C46 C45 -38.5(15) . . . . ?
C53 C51 C52 N10 2.3(15) . . . . ?
C53 C54 C55 N10 -4.2(16) . . . . ?
C53 C54 C55 C56 -177.5(10) . . . . ?
C36 N3 C40 C39 -4.0(15) . . . . ?
C36 C37 C38 C39 -0.8(14) . . . . ?
C36 C35 C34 C33 178.7(10) . . . . ?
C7 C6 C5 N7 -179.9(9) . . . . ?
C7 C6 C5 C4 3.1(16) . . . . ?
C79 C77 C76 C81 -7.3(12) . . . . ?
C79 C77 C76 C75 174.7(7) . . . . ?
C79 C77 C78 C71 -176.8(8) . . . . ?
C101 C108 C107 C106 -2.1(14) . . . . ?
C101 C102 C103 C106 3.0(13) . . . . ?
C101 C102 C103 C104 -176.2(8) . . . . ?
C39 C41 C48 C47 -173.5(8) . . . . ?
C41 C42 C45 C46 -6.3(14) . . . . ?
C41 C39 C38 C37 173.6(8) . . . . ?
C52 N10 C55 C54 3.2(15) . . . . ?
C52 N10 C55 C56 177.0(8) . . . . ?
C52 C51 C46 C47 -42.7(14) . . . . ?
C52 C51 C46 C45 136.6(10) . . . . ?
C52 C51 C53 C54 -3.2(16) . . . . ?
C112 N21 C115 C116 174.3(8) . . . . ?
C112 N21 C115 C114 7.0(13) . . . . ?
C112 C111 C106 C107 136.7(9) . . . . ?
C112 C111 C106 C103 -38.1(13) . . . . ?
C112 C111 C113 C114 -3.7(13) . . . . ?
C31 N1 C35 C36 -175.5(8) . . . . ?
C31 N1 C35 C34 1.4(14) . . . . ?
C31 C32 C33 C34 -2.3(19) . . . . ?
C43 C42 C41 C39 -9.9(14) . . . . ?
C43 C42 C41 C48 177.0(9) . . . . ?
C43 C42 C45 C46 179.3(9) . . . . ?
C65 N8 C61 C62 -0.6(14) . . . . ?
C65 C66 C67 C68 -175.7(9) . . . . ?
C65 C64 C63 C62 -2.8(16) . . . . ?
C114 C115 C116 N20 165.9(9) . . . . ?
C114 C115 C116 C117 -13.2(15) . . . . ?
C107 C108 C101 C102 1.6(13) . . . . ?
C107 C108 C101 C99 174.5(8) . . . . ?
C107 C106 C103 C104 175.9(8) . . . . ?
C107 C106 C103 C102 -3.2(13) . . . . ?
C38 C37 C36 N3 3.9(14) . . . . ?
C38 C37 C36 C35 -177.2(9) . . . . ?
C38 C39 C41 C42 139.4(9) . . . . ?
C38 C39 C41 C48 -47.2(12) . . . . ?
C16 C21 C22 N2 -167.3(7) . . . . ?
C86 N4 C90 C89 9(2) . . . . ?
C86 C87 C88 C89 -6(2) . . . . ?
C102 C101 C99 C100 130.0(11) . . . . ?
C102 C101 C99 C98 -42.4(13) . . . . ?
C61 N8 C65 C66 -177.2(8) . . . . ?
C61 N8 C65 C64 4.8(13) . . . . ?
C61 C62 C63 C64 6.5(16) . . . . ?
C103 C106 C107 C108 2.9(13) . . . . ?
C68 C69 C71 C78 -44.8(13) . . . . ?
C68 C69 C71 C72 139.5(9) . . . . ?
C54 C55 C56 N11 161.0(10) . . . . ?
C54 C55 C56 C57 -20.8(17) . . . . ?
C175 N19 C172 C171 -4.0(13) . . . . ?
C175 C176 C177 C178 177.0(18) . . . . ?
C133 C132 C131 C129 -12.4(15) . . . . ?
C133 C132 C131 C138 171.5(10) . . . . ?
C12 C11 C9 C10 132.2(9) . . . . ?
C12 C11 C9 C8 -39.8(14) . . . . ?
C9 C11 C12 C13 -177.9(8) . . . . ?
C139 C137 C138 C131 -177.2(10) . . . . ?
C45 C46 C47 C48 -3.5(14) . . . . ?
C45 C46 C47 C49 174.5(9) . . . . ?
C45 C42 C41 C39 175.9(8) . . . . ?
C45 C42 C41 C48 2.8(13) . . . . ?
C162 C161 C159 C158 -46.2(13) . . . . ?
C162 C161 C159 C160 128.9(9) . . . . ?
C113 C111 C106 C107 -39.9(12) . . . . ?
C113 C111 C106 C103 145.3(9) . . . . ?
C113 C111 C112 N21 5.4(13) . . . . ?
C82 N6 C85 C84 -3.4(15) . . . . ?
C82 N6 C85 C86 175.5(9) . . . . ?
C82 C81 C83 C84 -3.2(15) . . . . ?
C137 C136 C135 C132 6.0(14) . . . . ?
C137 C138 C131 C129 -171.5(9) . . . . ?
C137 C138 C131 C132 4.8(15) . . . . ?
C91 N18 C95 C96 178.8(8) . . . . ?
C91 N18 C95 C94 -1.9(15) . . . . ?
C91 C92 C93 C94 -2.2(19) . . . . ?
C67 C66 C65 N8 168.7(9) . . . . ?
C67 C66 C65 C64 -13.3(13) . . . . ?
C109 C108 C101 C102 179.2(9) . . . . ?
C109 C108 C101 C99 -8.0(14) . . . . ?
C109 C108 C107 C106 -179.7(9) . . . . ?
C142 N16 C145 C146 176.8(8) . . . . ?
C142 N16 C145 C144 -4.5(14) . . . . ?
C142 C141 C143 C144 0.3(13) . . . . ?
C142 C141 C136 C135 133.1(9) . . . . ?
C142 C141 C136 C137 -46.2(13) . . . . ?
C95 N18 C91 C92 4.9(15) . . . . ?
C95 C96 C97 C98 -175.1(10) . . . . ?
C95 C94 C93 C92 5(2) . . . . ?
C55 N10 C52 C51 -2.2(14) . . . . ?
C55 C56 C57 C58 178.1(13) . . . . ?
C97 C96 C95 N18 175.8(10) . . . . ?
C97 C96 C95 C94 -3.5(16) . . . . ?
C97 C98 C99 C100 -0.2(16) . . . . ?
C97 C98 C99 C101 172.6(9) . . . . ?
C10 N9 C6 C5 174.5(9) . . . . ?
C10 N9 C6 C7 -7.1(14) . . . . ?
C10 C9 C8 C7 -2.1(15) . . . . ?
C150 N13 C146 C145 -178.5(8) . . . . ?
C150 N13 C146 C147 -3.4(12) . . . . ?
C150 C149 C148 C147 1.8(18) . . . . ?
C63 C62 C61 N8 -4.6(15) . . . . ?
C130 N24 C126 C127 3.3(16) . . . . ?
C130 N24 C126 C125 179.7(8) . . . . ?
C130 C129 C128 C127 -2.5(14) . . . . ?
C130 C129 C131 C132 -45.1(13) . . . . ?
C130 C129 C131 C138 131.0(10) . . . . ?
C8 C9 C10 N9 5.2(14) . . . . ?
C120 N20 C116 C115 -178.8(9) . . . . ?
C120 N20 C116 C117 0.3(14) . . . . ?
C120 C119 C118 C117 -4(2) . . . . ?
C176 N22 C180 C179 -5(2) . . . . ?
C176 C175 C174 C173 -175.8(12) . . . . ?
C176 C177 C178 C179 5(3) . . . . ?
C128 C129 C130 N24 4.8(13) . . . . ?
C128 C129 C131 C132 141.6(10) . . . . ?
C128 C129 C131 C138 -42.3(14) . . . . ?
C128 C127 C126 N24 -1.0(16) . . . . ?
C128 C127 C126 C125 -177.1(9) . . . . ?
C173 C171 C166 C167 -43.7(13) . . . . ?
C173 C171 C166 C163 140.3(10) . . . . ?
C173 C171 C172 N19 8.1(13) . . . . ?
C35 N1 C31 C32 -5.2(14) . . . . ?
C35 C34 C33 C32 -1.6(18) . . . . ?
C99 C101 C102 C103 -175.0(8) . . . . ?
C99 C98 C97 C96 -4.9(17) . . . . ?
C90 N4 C86 C85 179.5(11) . . . . ?
C90 N4 C86 C87 -7.2(18) . . . . ?
C90 C89 C88 C87 7(3) . . . . ?
C85 N6 C82 C81 -3.5(14) . . . . ?
C85 C86 C87 C88 177.9(13) . . . . ?
C125 N23 C121 C122 -1.2(18) . . . . ?
C125 C124 C123 C122 9(3) . . . . ?
C126 N24 C130 C129 -5.2(13) . . . . ?
C126 C127 C128 C129 0.7(16) . . . . ?
C126 C125 C124 C123 -177.2(14) . . . . ?
C131 C129 C130 N24 -168.8(8) . . . . ?
C131 C129 C128 C127 171.1(10) . . . . ?
C28 C0AA C30 N5 -2.3(15) . . . . ?
C151 N14 C155 C156 -174.3(9) . . . . ?
C151 N14 C155 C154 -0.3(15) . . . . ?
C151 C152 C153 C154 -2.5(19) . . . . ?
C49 C47 C48 C41 -178.0(8) . . . . ?
C119 C118 C117 C116 3.7(19) . . . . ?
C60 N11 C56 C55 178.5(9) . . . . ?
C60 N11 C56 C57 0.4(18) . . . . ?
C60 C59 C58 C57 -2(3) . . . . ?
C56 N11 C60 C59 3.0(18) . . . . ?
C56 C57 C58 C59 4(3) . . . . ?
C124 C125 C126 N24 173.7(10) . . . . ?
C124 C125 C126 C127 -9.7(16) . . . . ?
C124 C123 C122 C121 -11(3) . . . . ?
C1 N7 C5 C6 -175.0(9) . . . . ?
C1 N7 C5 C4 2.1(15) . . . . ?
C1 C2 C3 C4 0.4(19) . . . . ?
C174 C175 C176 N22 176.3(11) . . . . ?
C174 C175 C176 C177 -3(2) . . . . ?
C93 C94 C95 N18 -3.2(19) . . . . ?
C93 C94 C95 C96 176.1(11) . . . . ?
C121 N23 C125 C126 173.9(10) . . . . ?
C121 N23 C125 C124 0.4(17) . . . . ?
C30 N5 C26 C25 -177.8(8) . . . . ?
C30 N5 C26 C27 -2.6(13) . . . . ?
C30 C0AA C28 C27 3.9(14) . . . . ?
C87 C86 C85 N6 -171.5(10) . . . . ?
C87 C86 C85 C84 7.3(18) . . . . ?
C180 N22 C176 C175 -177.6(11) . . . . ?
C180 N22 C176 C177 2.1(18) . . . . ?
C180 C179 C178 C177 -8(3) . . . . ?

loop_
_smtbx_masks_void_nr
_smtbx_masks_void_average_x
_smtbx_masks_void_average_y
_smtbx_masks_void_average_z
_smtbx_masks_void_volume
_smtbx_masks_void_count_electrons
_smtbx_masks_void_content
1 -0.564 -0.119 -0.391 10871.0 3309.6 '32 ClO4'
2 0.093 0.703 0.835 30.1 7.3 '7.5 CH3CN'
3 0.093 0.797 0.335 30.1 7.3 '7.5 CH3CN'
4 0.398 0.591 0.831 30.2 0.0 '7.5 CH3CN'
5 0.398 0.909 0.331 30.2 0.0 '7.5 CH3CN'
6 0.602 0.091 0.669 30.2 0.0 '7.5 CH3CN'
7 0.602 0.409 0.169 30.2 0.0 '7.5 CH3CN'
8 0.907 0.203 0.665 30.1 7.4 '7.5 CH3CN'
9 0.907 0.297 0.165 30.1 7.4 '7.5 CH3CN'
